data_7032595
loop_
_publ_author_name
'Zhang, Jiangwei'
'Zhao, Zhenlin'
'Zhang, Jin'
'She, Shan'
'Huang, Yichao'
'Wei, Yongge'

_publ_section_title
;
 Spontaneous resolution of polyoxometalate-based inorganic-organic hybrids
 driven by solvent and common ion.
;
_journal_issue 46
_journal_name_full 'Dalton transactions (Cambridge, England : 2003)'
_journal_page_first 17296
_journal_page_last 17302
_journal_paper_doi 10.1039/c4dt01954g
_journal_volume 43
_journal_year 2014
_chemical_absolute_configuration ad
_chemical_formula_moiety 'C5 H12 Cr Mo6 O24, Br,4(C16 H36 N)'
_chemical_formula_sum 'C69 H156 Br Cr Mo6 N4 O24'
_chemical_formula_weight 2133.52
_chemical_name_systematic
;
 ? 
;
_space_group_crystal_system monoclinic
_space_group_IT_number 4
_space_group_name_Hall 'P 2yb'
_space_group_name_H-M_alt 'P 1 21 1'
_symmetry_space_group_name_Hall 'P 2yb'
_symmetry_space_group_name_H-M 'P 1 21 1'
_atom_sites_solution_hydrogens geom
_atom_sites_solution_primary direct
_atom_sites_solution_secondary difmap
_audit_creation_date 2014-08-29
_audit_creation_method
;
Olex2 1.2
(compiled 2014.06.27 svn.r2953 for OlexSys, GUI svn.r4855)
;
_cell_angle_alpha 90.00
_cell_angle_beta 92.631(2)
_cell_angle_gamma 90.00
_cell_formula_units_Z 2
_cell_length_a 16.1276(6)
_cell_length_b 15.4530(4)
_cell_length_c 18.2045(3)
_cell_measurement_reflns_used 17803
_cell_measurement_temperature 293(2)
_cell_measurement_theta_max 0.752
_cell_measurement_theta_min 0.571
_cell_volume 4532.1(2)
_computing_molecular_graphics
;
O. V. Dolomanov, L. J. Bourhis, R. J. Gildea, J. A. K. Howard and H. Puschmann,
OLEX2: a complete structure solution, refinement and analysis program.
J. Appl. Cryst. (2009). 42, 339-341.
;
_computing_publication_material
;
O. V. Dolomanov, L. J. Bourhis, R. J. Gildea, J. A. K. Howard and H. Puschmann,
OLEX2: a complete structure solution, refinement and analysis program.
J. Appl. Cryst. (2009). 42, 339-341.
;
_computing_structure_refinement 'SHELXL-97 (Sheldrick, 1997)'
_computing_structure_solution 'SHELXS-97 (Sheldrick, 1990)'
_diffrn_ambient_temperature 293(2)
_diffrn_detector_area_resol_mean 16.0971
_diffrn_measured_fraction_theta_full 0.998
_diffrn_measured_fraction_theta_max 0.998
_diffrn_measurement_device_type 'Xcalibur, Eos, Gemini'
_diffrn_measurement_method '\w scans'
_diffrn_radiation_monochromator graphite
_diffrn_radiation_type MoK\a
_diffrn_radiation_wavelength 0.71073
_diffrn_reflns_av_R_equivalents 0.0272
_diffrn_reflns_av_unetI/netI 0.0414
_diffrn_reflns_limit_h_max 19
_diffrn_reflns_limit_h_min -19
_diffrn_reflns_limit_k_max 19
_diffrn_reflns_limit_k_min -19
_diffrn_reflns_limit_l_max 22
_diffrn_reflns_limit_l_min -22
_diffrn_reflns_number 39453
_diffrn_reflns_theta_full 26.00
_diffrn_reflns_theta_max 26.00
_diffrn_reflns_theta_min 3.02
_diffrn_source 'fine-focus sealed tube'
_diffrn_standards_number 39453
_exptl_absorpt_coefficient_mu 1.427
_exptl_absorpt_correction_T_max 0.7634
_exptl_absorpt_correction_T_min 0.5992
_exptl_absorpt_correction_type multi-scan
_exptl_crystal_colour pink
_exptl_crystal_density_diffrn 1.561
_exptl_crystal_density_method 'not measured'
_exptl_crystal_description block
_exptl_crystal_F_000 2196
_exptl_crystal_size_max 0.4
_exptl_crystal_size_mid 0.35
_exptl_crystal_size_min 0.2
_refine_diff_density_max 1.057
_refine_diff_density_min -0.950
_refine_diff_density_rms 0.148
_refine_ls_abs_structure_details 'Flack H D (1983), Acta Cryst. A39, 876-881'
_refine_ls_abs_structure_Flack 0.018(4)
_refine_ls_extinction_method none
_refine_ls_goodness_of_fit_ref 1.082
_refine_ls_hydrogen_treatment mixed
_refine_ls_matrix_type full
_refine_ls_number_parameters 852
_refine_ls_number_reflns 17739
_refine_ls_number_restraints 123
_refine_ls_restrained_S_all 1.082
_refine_ls_R_factor_all 0.0600
_refine_ls_R_factor_gt 0.0518
_refine_ls_shift/su_max 0.000
_refine_ls_shift/su_mean 0.000
_refine_ls_structure_factor_coef Fsqd
_refine_ls_weighting_details 'calc w=1/[\s^2^(Fo^2^)+(0.0654P)^2^+21.1323P] where P=(Fo^2^+2Fc^2^)/3'
_refine_ls_weighting_scheme calc
_refine_ls_wR_factor_gt 0.1035
_refine_ls_wR_factor_ref 0.1122
_reflns_number_gt 15827
_reflns_number_total 17739
_reflns_threshold_expression >2sigma(I)
_cod_data_source_file c4dt01954g2.cif
_cod_data_source_block compound2c
_cod_depositor_comments 'Adding full bibliography for 7032591--7032597.cif.'
_cod_original_cell_volume 4532.2(2)
_cod_database_code 7032595
_olex2_refinement_description
;
1. Fixed Uiso
 At 1.2 times of:
  All C(H,H) groups, All C(H,H,H,H) groups, All O(H) groups
 At 1.5 times of:
  All C(H,H,H) groups
2. Restrained distances
 C61B-C60B
 1.53 with sigma of 0.02
 C69-C68
 1.53 with sigma of 0.02
 C1-C5
 1.53 with sigma of 0.02
 C5-C1
 1.5 with sigma of 0.02
 N2-C26 = N2-C34 = N2-C30
 1.47 with sigma of 0.02
 C29B-C28 = C28-C27 = C33-C32 = C37B-C36 = C25-C24 = C23-C22
 1.53 with sigma of 0.02
 C45B-C44B = C44B-C43
 1.53 with sigma of 0.01
 C52B-C51 = C53A-C52B
 1.53 with sigma of 0.01
 C47-C46 = C48-C47 = C49-C48 = C39-C38 = C40-C39
 1.53 with sigma of 0.01
 N4-C66B = N4-C62A = N4-C58B = N4-C54B
 1.47 with sigma of 0.01
 C56-C55 = C57-C56 = C63-C62A = C64-C63 = C65-C64 = C67B-C66B = C68-C67B = C69-
 C68
 1.53 with sigma of 0.01
 N1-C7 = N1-C18 = N1-C10
 1.47 with sigma of 0.01
 C11-C10 = C12-C8 = C21-C20
 1.53 with sigma of 0.01
 N2-C34 = N2-C30 = N2-C26
 1.47 with sigma of 0.01
 C28-C27 = C29B-C28 = C27-C26 = C25-C24 = C37B-C36 = C33-C32 = C23-C22 = C24-C23
 1.53 with sigma of 0.01
 H40B-H57B
 2 with sigma of 0.02
 C57-H57A
 0.95 with sigma of 0.02
 C57-H57B
 0.95 with sigma of 0.02
 C57-H57C
 0.95 with sigma of 0.02
3. Rigid bond restraints
 N4, C66B
 with sigma for 1-2 distances of 0.01 and sigma for 1-3 distances of 0.01
4. Uiso/Uaniso restraints and constraints
C5 \\sim C1 \\sim C3 \\sim C6 \\sim C2: within 1.7A with sigma of 0.04 and
sigma for terminal atoms of 0.08
C61B \\sim C60B \\sim C59 \\sim C58B \\sim C54B \\sim C55 \\sim C56 \\sim C57
\\sim C66B \\sim C67B \\sim C68 \\sim C69 \\sim C63 \\sim C64 \\sim C65: within
1.7A with sigma of 0.04 and sigma for terminal atoms of 0.08
N4 \\sim N3 \\sim N2 \\sim N1: within 1.7A with sigma of 0.04 and sigma for
terminal atoms of 0.08
C52B \\sim C51: within 1.7A with sigma of 0.04 and sigma for terminal atoms of
0.08
C66B \\sim C54B \\sim C58B \\sim C68 \\sim C69 \\sim C48 \\sim C49: within 1.7A
with sigma of 0.04 and sigma for terminal atoms of 0.08
C5 \\sim C2 \\sim C1 \\sim C6 \\sim C3: within 1.7A with sigma of 0.01 and
sigma for terminal atoms of 0.08
C5 \\sim C1 \\sim C2 \\sim C3 \\sim C6: within 1.7A with sigma of 0.04 and
sigma for terminal atoms of 0.08
Uanis(C5) \\sim Ueq, Uanis(C56) \\sim Ueq, Uanis(C57) \\sim Ueq: with sigma of
0.1 and sigma for terminal atoms of 0.2
Uanis(C45B) \\sim Ueq, Uanis(C62A) \\sim Ueq, Uanis(C40) \\sim Ueq, Uanis(C63)
\\sim Ueq: with sigma of 0.1 and sigma for terminal atoms of 0.2
Uanis(C41B) \\sim Ueq, Uanis(C41A) \\sim Ueq, Uanis(C52B) \\sim Ueq,
Uanis(C53A) \\sim Ueq, Uanis(C62A) \\sim Ueq, Uanis(N4) \\sim Ueq, Uanis(C66B)
\\sim Ueq: with sigma of 0.01 and sigma for terminal atoms of 0.02
Uanis(N4) = Uanis(N3) = Uanis(N1) = Uanis(N2)
Uanis(C69) = Uanis(C68)
Uanis(C60B) = Uanis(C61B)
Uanis(C63) = Uanis(C64)
Uanis(C64) = Uanis(C65)
Uanis(C6) = Uanis(C2) = Uanis(C5) = Uanis(C1) = Uanis(C3)
Uanis(C51) = Uanis(C43)
Uanis(C41A) = Uanis(C41B)
5. Others
 Sof(C41B)=Sof(H41A)=Sof(H41B)=Sof(H41C)=Sof(H40C)=Sof(H40D)=1-FVAR(1)
 Sof(H40A)=Sof(H40B)=Sof(C41A)=Sof(H41D)=Sof(H41E)=Sof(H41F)=FVAR(1)
 Sof(H36A)=Sof(H36B)=1-FVAR(2)
 Sof(H43A)=Sof(H43B)=Sof(H45A)=Sof(H45B)=Sof(H45C)=1-FVAR(3)
6.a Ternary CH refined with riding coordinates:
 O4(H4), O6(H6), O5(H5)
6.b Secondary CH2 refined with riding coordinates:
 C3(H3A,H3B), C2(H2A,H2B), C6(H6A,H6B), C31(H31A,H31B), C32(H32A,H32B),
 C26(H26A,H26B), C30(H30A,H30B), C22(H22A,H22B), C34(H34A,H34B), C7(H7A,H7B),
 C8(H8A,H8B), C14(H14A,H14B), C27(H27A,H27B), C23(H23A,H23B), C9(H9A,H9B),
 C18(H18A,H18B), C11(H11A,H11B), C19(H19A,H19B), C20(H20A,H20B), C16(H16A,H16B),
  C35(H35A,H35B), C10(H10A,H10B), C42(H42A,H42B), C39(H39A,H39B), C38(H38A,
 H38B), C15(H15A,H15B), C36(H36A,H36B), C24(H24A,H24B), C17(H17A,H17B),
 C46(H46A,H46B), C47(H47A,H47B), C43(H43A,H43B), C28(H28A,H28B), C48(H48A,H48B),
  C50(H50A,H50B), C51(H51A,H51B), C40(H40C,H40D), C40(H40A,H40B), C52B(H52A,
 H52B), C55(H55A,H55B), C60B(H60A,H60B), C56(H56A,H56B), C58B(H58A,H58B),
 C59(H59A,H59B), C54B(H54A,H54B), C44B(H44A,H44B), C66B(H66A,H66B), C64(H64A,
 H64B), C63(H63A,H63B), C68(H68A,H68B), C67B(H67A,H67B), C62A(H62A,H62B)
6.c Me refined with riding coordinates:
 C5(H5A,H5B,H5C), C33(H33A,H33B,H33C), C12(H12A,H12B,H12C), C37B(H37A,H37B,
 H37C), C13(H13A,H13B,H13C), C1A(H1AA,H1AB,H1AC), C29B(H29A,H29B,H29C),
 C61B(H61A,H61B,H61C), C21(H21A,H21B,H21C), C45B(H45A,H45B,H45C), C49(H49A,H49B,
 H49C), C69(H69A,H69B,H69C), C65(H65A,H65B,H65C)
6.d Idealised Me refined as rotating group:
 C41B(H41A,H41B,H41C), C57(H57A,H57B,H57C), C25(H25A,H25B,H25C), C41A(H41D,
 H41E,H41F), C53A(H53A,H53B,H53C)
;

loop_
_space_group_symop_id
_space_group_symop_operation_xyz
1 'x, y, z'
2 '-x, y+1/2, -z'

loop_
_atom_site_label
_atom_site_type_symbol
_atom_site_fract_x
_atom_site_fract_y
_atom_site_fract_z
_atom_site_U_iso_or_equiv
_atom_site_adp_type
_atom_site_occupancy
_atom_site_calc_flag
_atom_site_disorder_assembly
_atom_site_disorder_group
_atom_site_refinement_flags_posn
_atom_site_refinement_flags_adp
Mo1 Mo 0.18976(17) 0.92269(17) 0.40682(15) 0.0132(6) Uani 1 d . . . .
Mo2 Mo 0.33402(16) 1.07899(17) 0.40656(15) 0.0130(6) Uani 1 d . . . .
Cr1 Cr 0.2567(3) 0.9980(4) 0.2467(3) 0.0087(8) Uani 1 d . . . .
Mo4 Mo 0.32284(18) 1.0736(2) 0.08798(16) 0.0182(7) Uani 1 d . . . .
Mo5 Mo 0.40044(18) 1.1549(2) 0.24801(17) 0.0193(7) Uani 1 d . . . .
Mo6 Mo 0.1792(2) 0.9177(2) 0.08608(16) 0.0221(7) Uani 1 d . . . .
Mo7 Mo 0.11301(19) 0.8415(2) 0.24648(16) 0.0202(7) Uani 1 d . . . .
Br1 Br 0.4276(5) 0.8361(5) 0.2436(4) 0.0787(19) Uani 1 d . . . .
O2 O 0.1456(13) 0.9792(15) 0.2007(12) 0.014(5) Uani 1 d . . . .
O23 O 0.1982(16) 0.8219(16) 0.4445(13) 0.022(6) Uani 1 d . . . .
O1 O 0.2102(13) 1.0473(14) 0.3356(12) 0.011(5) Uani 1 d . . . .
O22 O 0.120(2) 0.7385(18) 0.2791(15) 0.032(7) Uani 1 d . . . .
C5 C 0.055(2) 1.206(2) 0.240(2) 0.022(3) Uani 1 d . . D U
H5A H 0.0062 1.1859 0.2635 0.033 Uiso 1 calc . . R .
H5B H 0.0404 1.2195 0.1895 0.033 Uiso 1 calc . . R .
H5C H 0.0762 1.2564 0.2647 0.033 Uiso 1 calc . . R .
O12 O 0.3023(15) 0.9610(15) 0.4244(13) 0.016(5) Uani 1 d . . . .
O24 O 0.1373(14) 0.9834(17) 0.4684(13) 0.019(5) Uani 1 d . . . .
O11 O 0.0993(14) 0.9070(17) 0.3356(12) 0.019(5) Uani 1 d . . . .
O3 O 0.2669(14) 1.1124(15) 0.2005(13) 0.014(5) Uani 1 d . . . .
O13 O 0.2793(16) 1.1345(17) 0.4692(13) 0.021(6) Uani 1 d . . . .
O4 O 0.2992(15) 0.9512(16) 0.1544(13) 0.018(5) Uani 1 d . . . .
H4 H 0.3432 0.9075 0.1583 0.021 Uiso 1 calc . . R .
O18 O 0.3761(18) 1.0217(19) 0.0218(14) 0.029(6) Uani 1 d . . . .
O6 O 0.2416(14) 0.8842(15) 0.2933(13) 0.015(5) Uani 1 d . . . .
H6 H 0.2873 0.8425 0.2928 0.018 Uiso 1 calc . . R .
O21 O 0.0129(17) 0.851(2) 0.2122(14) 0.031(7) Uani 1 d . . . .
O19 O 0.231(2) 0.8628(19) 0.0214(15) 0.034(7) Uani 1 d . . . .
O14 O 0.4325(14) 1.0764(19) 0.4429(14) 0.022(5) Uani 1 d . . . .
O5 O 0.3671(14) 1.0204(16) 0.2944(13) 0.016(5) Uani 1 d . . . .
H5 H 0.4090 0.9744 0.2939 0.020 Uiso 1 calc . . R .
O15 O 0.5005(16) 1.154(2) 0.2823(15) 0.034(7) Uani 1 d . . . .
O17 O 0.3075(17) 1.1780(19) 0.0570(15) 0.028(6) Uani 1 d . . . .
O10 O 0.1706(16) 0.8279(17) 0.1571(13) 0.023(6) Uani 1 d . . . .
O7 O 0.3392(14) 1.1709(16) 0.3358(13) 0.018(5) Uani 1 d . . . .
O8 O 0.4129(14) 1.0880(17) 0.1599(13) 0.020(5) Uani 1 d . . . .
O9 O 0.2100(16) 1.0366(18) 0.0676(14) 0.025(6) Uani 1 d . . . .
O16 O 0.3851(18) 1.2563(19) 0.2118(16) 0.033(7) Uani 1 d . . . .
O20 O 0.0786(18) 0.927(2) 0.0522(15) 0.035(7) Uani 1 d . . . .
C3 C 0.198(2) 1.169(2) 0.205(2) 0.022(3) Uani 1 d . . . .
H3A H 0.1792 1.1861 0.1559 0.027 Uiso 1 calc . . R .
H3B H 0.2155 1.2208 0.2315 0.027 Uiso 1 calc . . R .
C1 C 0.124(2) 1.131(2) 0.243(2) 0.022(3) Uani 1 d . . D .
N2 N -0.0646(18) 0.723(2) 0.4265(19) 0.040(4) Uani 1 d . . D .
C2 C 0.089(2) 1.051(2) 0.204(2) 0.022(3) Uani 1 d . . . .
H2A H 0.0405 1.0320 0.2288 0.027 Uiso 1 calc . . R .
H2B H 0.0716 1.0669 0.1543 0.027 Uiso 1 calc . . R .
C6 C 0.147(2) 1.112(2) 0.3255(19) 0.022(3) Uani 1 d . . . .
H6A H 0.1655 1.1650 0.3492 0.027 Uiso 1 calc . . R .
H6B H 0.0974 1.0926 0.3492 0.027 Uiso 1 calc . . R .
C31 C -0.156(3) 0.846(3) 0.369(3) 0.042(11) Uani 1 d . . . .
H31A H -0.2025 0.8085 0.3578 0.050 Uiso 1 calc . . R .
H31B H -0.1626 0.8711 0.4174 0.050 Uiso 1 calc . . R .
C32 C -0.154(3) 0.920(3) 0.312(3) 0.046(11) Uani 1 d . . D .
H32A H -0.1334 0.8973 0.2662 0.055 Uiso 1 calc . . R .
H32B H -0.2104 0.9405 0.3012 0.055 Uiso 1 calc . . R .
C26 C 0.016(2) 0.677(2) 0.415(2) 0.029(8) Uani 1 d . . D .
H26A H 0.0605 0.7192 0.4176 0.035 Uiso 1 calc . . R .
H26B H 0.0142 0.6526 0.3658 0.035 Uiso 1 calc . . R .
C30 C -0.074(2) 0.793(2) 0.370(2) 0.030(8) Uani 1 d . . D .
H30A H -0.0688 0.7668 0.3219 0.035 Uiso 1 calc . . R .
H30B H -0.0273 0.8324 0.3776 0.035 Uiso 1 calc . . R .
N1 N 0.494(2) 0.821(2) 0.5038(19) 0.040(4) Uani 1 d . . D .
C22 C -0.065(2) 0.760(3) 0.502(3) 0.038(10) Uani 1 d . . D .
H22A H -0.0583 0.7125 0.5370 0.045 Uiso 1 calc . . R .
H22B H -0.1185 0.7858 0.5086 0.045 Uiso 1 calc . . R .
C34 C -0.137(2) 0.662(3) 0.4225(19) 0.032(9) Uani 1 d . . D .
H34A H -0.1869 0.6945 0.4333 0.038 Uiso 1 calc . . R .
H34B H -0.1292 0.6187 0.4607 0.038 Uiso 1 calc . . R .
C7 C 0.508(2) 0.886(3) 0.445(2) 0.035(9) Uani 1 d . . D .
H7A H 0.5155 0.9424 0.4681 0.042 Uiso 1 calc . . R .
H7B H 0.4579 0.8898 0.4131 0.042 Uiso 1 calc . . R .
C33 C -0.100(3) 0.993(3) 0.340(4) 0.064(16) Uani 1 d . . D .
H33A H -0.0994 1.0381 0.3034 0.097 Uiso 1 calc . . R .
H33B H -0.0443 0.9723 0.3495 0.097 Uiso 1 calc . . R .
H33C H -0.1212 1.0156 0.3843 0.097 Uiso 1 calc . . R .
C8 C 0.600(3) 0.949(3) 0.351(2) 0.040(10) Uani 1 d . . D .
H8A H 0.5480 0.9710 0.3279 0.048 Uiso 1 calc . . R .
H8B H 0.6351 0.9324 0.3114 0.048 Uiso 1 calc . . R .
C14 C 0.419(2) 0.850(3) 0.545(2) 0.036(10) Uani 1 d . . . .
H14A H 0.3747 0.8631 0.5087 0.043 Uiso 1 calc . . R .
H14B H 0.4339 0.9041 0.5695 0.043 Uiso 1 calc . . R .
C27 C 0.039(2) 0.605(2) 0.469(2) 0.035(9) Uani 1 d . . D .
H27A H -0.0084 0.5657 0.4726 0.042 Uiso 1 calc . . R .
H27B H 0.0506 0.6290 0.5176 0.042 Uiso 1 calc . . R .
C23 C 0.003(3) 0.827(3) 0.520(2) 0.046(12) Uani 1 d . . D .
H23A H 0.0553 0.8077 0.5015 0.055 Uiso 1 calc . . R .
H23B H -0.0116 0.8813 0.4951 0.055 Uiso 1 calc . . R .
C9 C 0.581(3) 0.870(3) 0.397(3) 0.041(11) Uani 1 d . . . .
H9A H 0.6296 0.8554 0.4275 0.049 Uiso 1 calc . . R .
H9B H 0.5686 0.8212 0.3644 0.049 Uiso 1 calc . . R .
N3 N 0.037(2) 1.162(2) -0.068(2) 0.040(4) Uani 1 d . . . .
C18 C 0.478(3) 0.734(2) 0.469(2) 0.035(9) Uani 1 d . . D .
H18A H 0.4735 0.6914 0.5081 0.042 Uiso 1 calc . . R .
H18B H 0.5253 0.7186 0.4413 0.042 Uiso 1 calc . . R .
C11 C 0.601(3) 0.893(2) 0.592(2) 0.040(10) Uani 1 d . . D .
H11A H 0.5581 0.9170 0.6219 0.048 Uiso 1 calc . . R .
H11B H 0.6121 0.9349 0.5542 0.048 Uiso 1 calc . . R .
C19 C 0.400(3) 0.728(3) 0.419(2) 0.036(9) Uani 1 d . . . .
H19A H 0.3511 0.7372 0.4467 0.044 Uiso 1 calc . . R .
H19B H 0.4014 0.7721 0.3810 0.044 Uiso 1 calc . . R .
C20 C 0.394(3) 0.638(3) 0.382(3) 0.051(12) Uani 1 d . . D .
H20A H 0.3463 0.6368 0.3475 0.061 Uiso 1 calc . . R .
H20B H 0.3862 0.5944 0.4189 0.061 Uiso 1 calc . . R .
C16 C 0.318(3) 0.834(4) 0.643(3) 0.058(14) Uani 1 d . . . .
H16A H 0.3407 0.8840 0.6691 0.069 Uiso 1 calc . . R .
H16B H 0.2739 0.8540 0.6089 0.069 Uiso 1 calc . . R .
C35 C -0.153(4) 0.616(3) 0.349(2) 0.050(13) Uani 1 d . . . .
H35A H -0.1649 0.6580 0.3108 0.060 Uiso 1 calc . . R .
H35B H -0.1039 0.5839 0.3370 0.060 Uiso 1 calc . . R .
C10 C 0.568(2) 0.811(2) 0.556(2) 0.033(9) Uani 1 d . . D .
H10A H 0.6125 0.7852 0.5293 0.040 Uiso 1 calc . . R .
H10B H 0.5542 0.7708 0.5944 0.040 Uiso 1 calc . . R .
C12 C 0.642(3) 1.023(3) 0.396(3) 0.050(12) Uani 1 d . . D .
H12A H 0.6528 1.0705 0.3640 0.075 Uiso 1 calc . . R .
H12B H 0.6937 1.0018 0.4177 0.075 Uiso 1 calc . . R .
H12C H 0.6066 1.0409 0.4336 0.075 Uiso 1 calc . . R .
C42 C 0.062(4) 1.257(4) -0.070(3) 0.064(17) Uani 1 d . . . .
H42A H 0.0122 1.2923 -0.0666 0.077 Uiso 1 calc . . R .
H42B H 0.0845 1.2693 -0.1177 0.077 Uiso 1 calc . . R .
C39 C -0.055(3) 1.056(2) -0.141(2) 0.048(12) Uani 1 d C . D .
H39A H -0.0145 1.0171 -0.1169 0.057 Uiso 1 calc . . R .
H39B H -0.1066 1.0498 -0.1167 0.057 Uiso 1 calc . . R .
C38 C -0.024(3) 1.148(2) -0.134(3) 0.047(12) Uani 1 d . . D .
H38A H -0.0715 1.1858 -0.1296 0.056 Uiso 1 calc . . R .
H38B H 0.0027 1.1636 -0.1789 0.056 Uiso 1 calc . . R .
C15 C 0.386(3) 0.789(3) 0.601(3) 0.044(12) Uani 1 d . . . .
H15A H 0.4301 0.7705 0.6354 0.053 Uiso 1 calc . . R .
H15B H 0.3628 0.7375 0.5767 0.053 Uiso 1 calc . . R .
C36 C -0.226(4) 0.554(4) 0.353(3) 0.065(19) Uani 1 d . . D .
H36A H -0.2202 0.5216 0.3991 0.078 Uiso 0.5(7) calc A 2 R .
H36B H -0.2241 0.5130 0.3132 0.078 Uiso 0.5(7) calc A 2 R .
C24 C 0.013(4) 0.843(4) 0.603(3) 0.073(18) Uani 1 d . . D .
H24A H -0.0398 0.8629 0.6190 0.087 Uiso 1 calc . . R .
H24B H 0.0245 0.7878 0.6257 0.087 Uiso 1 calc . . R .
C37B C -0.309(4) 0.600(5) 0.350(3) 0.09(3) Uani 1 d . . D .
H37A H -0.3532 0.5586 0.3489 0.141 Uiso 1 calc . . R .
H37B H -0.3138 0.6349 0.3058 0.141 Uiso 1 calc . . R .
H37C H -0.3132 0.6372 0.3919 0.141 Uiso 1 calc . . R .
C13 C 0.752(2) 0.847(3) 0.597(3) 0.038(10) Uani 1 d . . . .
H13A H 0.8005 0.8409 0.6285 0.057 Uiso 1 calc . . R .
H13B H 0.7629 0.8884 0.5585 0.057 Uiso 1 calc . . R .
H13C H 0.7374 0.7926 0.5748 0.057 Uiso 1 calc . . R .
C17 C 0.680(3) 0.880(3) 0.641(2) 0.035(9) Uani 1 d . . . .
H17A H 0.6956 0.9346 0.6641 0.042 Uiso 1 calc . . R .
H17B H 0.6693 0.8388 0.6794 0.042 Uiso 1 calc . . R .
C46 C -0.007(3) 1.144(3) 0.004(3) 0.047(11) Uani 1 d . . D .
H46A H -0.0252 1.0839 0.0026 0.056 Uiso 1 calc . . R .
H46B H 0.0336 1.1497 0.0443 0.056 Uiso 1 calc . . R .
C47 C -0.081(3) 1.200(4) 0.020(3) 0.072(19) Uani 1 d . . D .
H47A H -0.1225 1.1948 -0.0203 0.086 Uiso 1 calc . . R .
H47B H -0.0637 1.2599 0.0230 0.086 Uiso 1 calc . . R .
C43 C 0.125(4) 1.284(5) -0.010(3) 0.087(17) Uani 1 d . . D .
H43A H 0.1017 1.2773 0.0381 0.104 Uiso 0.9(6) calc B 2 R .
H43B H 0.1743 1.2483 -0.0112 0.104 Uiso 0.9(6) calc B 2 R .
C28 C 0.114(3) 0.553(3) 0.445(3) 0.057(15) Uani 1 d . . D .
H28A H 0.1272 0.5087 0.4810 0.069 Uiso 1 calc . . R .
H28B H 0.0994 0.5245 0.3987 0.069 Uiso 1 calc . . R .
C41B C -0.131(10) 0.952(9) -0.235(9) 0.040(17) Uani 0.37(12) d C 2 . U
H41A H -0.1015 0.8993 -0.2406 0.060 Uiso 0.37(12) calc C 2 GR .
H41B H -0.1653 0.9637 -0.2783 0.060 Uiso 0.37(12) calc C 2 GR .
H41C H -0.1662 0.9472 -0.1934 0.060 Uiso 0.37(12) calc C 2 GR .
C48 C -0.118(4) 1.172(4) 0.092(3) 0.062(15) Uani 1 d . . D .
H48A H -0.1692 1.2038 0.0962 0.075 Uiso 1 calc . . R .
H48B H -0.0803 1.1919 0.1315 0.075 Uiso 1 calc . . R .
C50 C 0.108(4) 1.101(5) -0.068(3) 0.07(2) Uani 1 d . . . .
H50A H 0.0872 1.0431 -0.0606 0.088 Uiso 1 calc . . R .
H50B H 0.1451 1.1147 -0.0258 0.088 Uiso 1 calc . . R .
C1A C 0.282(5) 0.772(5) 0.697(4) 0.09(2) Uani 1 d . . . .
H1AA H 0.2390 0.8007 0.7232 0.135 Uiso 1 calc . . R .
H1AB H 0.3250 0.7537 0.7321 0.135 Uiso 1 calc . . R .
H1AC H 0.2591 0.7229 0.6717 0.135 Uiso 1 calc . . R .
C51 C 0.158(4) 1.102(5) -0.137(3) 0.087(17) Uani 1 d . . D .
H51A H 0.1211 1.0981 -0.1806 0.104 Uiso 1 calc . . R .
H51B H 0.1893 1.1556 -0.1399 0.104 Uiso 1 calc . . R .
C40 C -0.067(5) 1.030(4) -0.221(3) 0.08(2) Uani 1 d . . D U
H40C H -0.0142 1.0134 -0.2391 0.091 Uiso 0.37(12) calc C 2 R .
H40D H -0.0870 1.0800 -0.2484 0.091 Uiso 0.37(12) calc C 2 R .
H40A H -0.0164 1.0395 -0.2458 0.091 Uiso 0.63(12) calc C 1 R .
H40B H -0.1104 1.0658 -0.2439 0.091 Uiso 0.63(12) calc C 1 DR .
C29B C 0.193(3) 0.606(4) 0.434(7) 0.13(4) Uani 1 d . . D .
H29A H 0.2393 0.5674 0.4322 0.194 Uiso 1 calc . . R .
H29B H 0.2013 0.6449 0.4749 0.194 Uiso 1 calc . . R .
H29C H 0.1866 0.6380 0.3894 0.194 Uiso 1 calc . . R .
C52B C 0.218(5) 1.025(5) -0.135(4) 0.10(2) Uani 1 d . . D U
H52A H 0.2578 1.0333 -0.1729 0.123 Uiso 1 calc . . R .
H52B H 0.2491 1.0257 -0.0880 0.123 Uiso 1 calc . . R .
C55 C 0.623(4) 1.146(5) -0.104(4) 0.09(2) Uani 1 d . . D .
H55A H 0.6282 1.0983 -0.0697 0.110 Uiso 1 calc . . R .
H55B H 0.5724 1.1373 -0.1343 0.110 Uiso 1 calc . . R .
C60B C 0.637(6) 1.093(6) 0.153(5) 0.13(3) Uani 1 d . . D .
H60A H 0.6912 1.0898 0.1770 0.151 Uiso 1 calc . . R .
H60B H 0.5980 1.1101 0.1892 0.151 Uiso 1 calc . . R .
C56 C 0.696(4) 1.145(5) -0.153(5) 0.11(3) Uani 1 d . . D U
H56A H 0.7483 1.1441 -0.1242 0.129 Uiso 1 calc . . R .
H56B H 0.6956 1.1953 -0.1853 0.129 Uiso 1 calc . . R .
C58B C 0.556(4) 1.165(5) 0.049(4) 0.09(2) Uani 1 d . . D .
H58A H 0.5488 1.1086 0.0262 0.107 Uiso 1 calc . . R .
H58B H 0.5114 1.1725 0.0825 0.107 Uiso 1 calc . . R .
C59 C 0.638(5) 1.166(5) 0.093(5) 0.10(3) Uani 1 d . . . .
H59A H 0.6464 1.2216 0.1170 0.125 Uiso 1 calc . . R .
H59B H 0.6836 1.1561 0.0611 0.125 Uiso 1 calc . . R .
C57 C 0.683(6) 1.060(5) -0.198(6) 0.15(5) Uani 1 d . . D U
H57A H 0.6841 1.0117 -0.1649 0.226 Uiso 1 calc . . DGR .
H57B H 0.7272 1.0539 -0.2315 0.226 Uiso 1 calc . . DGR .
H57C H 0.6310 1.0622 -0.2250 0.226 Uiso 1 calc . . DGR .
C54B C 0.616(3) 1.230(5) -0.061(4) 0.09(2) Uani 1 d . . D .
H54A H 0.6676 1.2404 -0.0340 0.107 Uiso 1 calc . . R .
H54B H 0.6075 1.2773 -0.0962 0.107 Uiso 1 calc . . R .
C44B C 0.148(6) 1.379(5) -0.022(4) 0.12(4) Uani 1 d . . D .
H44A H 0.1635 1.3886 -0.0721 0.143 Uiso 1 calc . . R .
H44B H 0.1017 1.4168 -0.0118 0.143 Uiso 1 calc . . R .
N4 N 0.547(2) 1.232(2) -0.009(2) 0.040(4) Uani 1 d . . D U
C61B C 0.613(6) 1.002(6) 0.127(5) 0.13(3) Uani 1 d . . D .
H61A H 0.6091 0.9649 0.1695 0.188 Uiso 1 calc . . R .
H61B H 0.6546 0.9799 0.0962 0.188 Uiso 1 calc . . R .
H61C H 0.5604 1.0034 0.1005 0.188 Uiso 1 calc . . R .
C25 C 0.078(4) 0.906(5) 0.633(4) 0.09(2) Uani 1 d . . D .
H25A H 0.0643 0.9634 0.6170 0.135 Uiso 1 calc . . GR .
H25B H 0.1314 0.8902 0.6157 0.135 Uiso 1 calc . . GR .
H25C H 0.0800 0.9036 0.6858 0.135 Uiso 1 calc . . GR .
C21 C 0.473(4) 0.617(5) 0.340(4) 0.09(2) Uani 1 d . . D .
H21A H 0.4671 0.5604 0.3185 0.135 Uiso 1 calc . . R .
H21B H 0.5202 0.6175 0.3742 0.135 Uiso 1 calc . . R .
H21C H 0.4799 0.6591 0.3025 0.135 Uiso 1 calc . . R .
C66B C 0.554(5) 1.317(4) 0.028(4) 0.10(2) Uani 1 d . . D U
H66A H 0.5506 1.3620 -0.0095 0.121 Uiso 1 calc . . R .
H66B H 0.6090 1.3210 0.0521 0.121 Uiso 1 calc . . R .
C45B C 0.221(6) 1.396(7) 0.032(5) 0.19(7) Uani 1 d . . D U
H45A H 0.2713 1.4010 0.0059 0.288 Uiso 0.9(6) calc B 2 R .
H45B H 0.2267 1.3490 0.0665 0.288 Uiso 0.9(6) calc B 2 R .
H45C H 0.2122 1.4489 0.0585 0.288 Uiso 0.9(6) calc B 2 R .
C49 C -0.138(8) 1.076(5) 0.109(7) 0.17(5) Uani 1 d . . D .
H49A H -0.1620 1.0726 0.1562 0.256 Uiso 1 calc . . R .
H49B H -0.0876 1.0429 0.1098 0.256 Uiso 1 calc . . R .
H49C H -0.1762 1.0540 0.0719 0.256 Uiso 1 calc . . R .
C64 C 0.356(6) 1.218(7) -0.141(5) 0.16(3) Uani 1 d . . D .
H64A H 0.3755 1.1667 -0.1659 0.187 Uiso 1 calc . . R .
H64B H 0.3179 1.2000 -0.1039 0.187 Uiso 1 calc . . R .
C63 C 0.427(6) 1.271(6) -0.108(5) 0.16(3) Uani 1 d . . D U
H63A H 0.4676 1.2838 -0.1441 0.187 Uiso 1 calc . . R .
H63B H 0.4076 1.3246 -0.0874 0.187 Uiso 1 calc . . R .
C69 C 0.559(7) 1.435(9) 0.170(6) 0.17(4) Uani 1 d . . D .
H69A H 0.5680 1.4951 0.1812 0.256 Uiso 1 calc . . R .
H69B H 0.6089 1.4104 0.1524 0.256 Uiso 1 calc . . R .
H69C H 0.5430 1.4050 0.2129 0.256 Uiso 1 calc . . R .
C68 C 0.490(7) 1.427(8) 0.110(6) 0.17(4) Uani 1 d . . D .
H68A H 0.4370 1.4422 0.1299 0.205 Uiso 1 calc . . R .
H68B H 0.5004 1.4664 0.0699 0.205 Uiso 1 calc . . R .
C67B C 0.490(8) 1.335(7) 0.084(7) 0.17(4) Uani 1 d . . D .
H67A H 0.4351 1.3210 0.0623 0.206 Uiso 1 calc . . R .
H67B H 0.4998 1.2967 0.1259 0.206 Uiso 1 calc . . R .
C65 C 0.315(6) 1.281(7) -0.195(5) 0.16(3) Uani 1 d . . D .
H65A H 0.2657 1.2548 -0.2172 0.233 Uiso 1 calc . . R .
H65B H 0.3527 1.2948 -0.2323 0.233 Uiso 1 calc . . R .
H65C H 0.3001 1.3324 -0.1694 0.233 Uiso 1 calc . . R .
C41A C -0.092(6) 0.936(5) -0.227(5) 0.040(17) Uani 0.63(12) d C 1 . U
H41D H -0.0522 0.9008 -0.1994 0.060 Uiso 0.63(12) calc C 1 GR .
H41E H -0.0935 0.9185 -0.2776 0.060 Uiso 0.63(12) calc C 1 GR .
H41F H -0.1459 0.9277 -0.2076 0.060 Uiso 0.63(12) calc C 1 GR .
C53A C 0.181(6) 0.935(6) -0.145(4) 0.13(3) Uani 1 d . . D U
H53A H 0.1434 0.9352 -0.1879 0.189 Uiso 1 calc . . GR .
H53B H 0.1509 0.9203 -0.1026 0.189 Uiso 1 calc . . GR .
H53C H 0.2242 0.8939 -0.1517 0.189 Uiso 1 calc . . GR .
C62A C 0.465(3) 1.213(6) -0.047(4) 0.11(3) Uani 1 d . . D U
H62A H 0.4253 1.2098 -0.0093 0.127 Uiso 1 calc . . R .
H62B H 0.4695 1.1557 -0.0680 0.127 Uiso 1 calc . . R .

loop_
_atom_site_aniso_label
_atom_site_aniso_U_11
_atom_site_aniso_U_22
_atom_site_aniso_U_33
_atom_site_aniso_U_23
_atom_site_aniso_U_13
_atom_site_aniso_U_12
Mo1 0.0179(13) 0.0112(14) 0.0104(13) 0.0002(11) 0.0003(10) -0.0030(11)
Mo2 0.0128(13) 0.0127(14) 0.0133(13) -0.0024(11) -0.0018(10) -0.0012(11)
Cr1 0.007(2) 0.0098(18) 0.0097(19) -0.0003(15) 0.0000(15) 0.0003(16)
Mo4 0.0212(14) 0.0208(16) 0.0128(14) 0.0025(12) 0.0026(11) -0.0047(13)
Mo5 0.0177(14) 0.0209(17) 0.0194(15) -0.0013(12) 0.0030(12) -0.0098(12)
Mo6 0.0316(17) 0.0238(18) 0.0104(14) 0.0001(13) -0.0030(12) -0.0110(14)
Mo7 0.0292(16) 0.0192(16) 0.0122(14) -0.0018(12) -0.0004(12) -0.0138(13)
Br1 0.083(5) 0.082(5) 0.071(4) 0.000(4) 0.009(3) 0.024(4)
O2 0.012(11) 0.012(12) 0.017(12) 0.000(9) -0.003(9) -0.001(9)
O23 0.036(14) 0.014(13) 0.015(12) 0.003(10) 0.004(10) -0.002(11)
O1 0.011(10) 0.010(11) 0.012(11) 0.003(8) 0.004(8) 0.003(8)
O22 0.056(19) 0.022(15) 0.018(13) 0.001(11) 0.003(12) -0.017(13)
C5 0.017(7) 0.022(7) 0.028(8) 0.008(6) 0.002(6) 0.007(6)
O12 0.021(12) 0.011(11) 0.015(12) 0.000(9) 0.001(9) 0.001(9)
O24 0.017(12) 0.021(13) 0.018(12) -0.004(10) 0.003(9) 0.001(10)
O11 0.021(12) 0.023(14) 0.012(11) -0.003(10) 0.001(9) -0.007(10)
O3 0.013(11) 0.014(12) 0.014(11) -0.004(9) -0.003(9) -0.001(9)
O13 0.027(13) 0.020(14) 0.017(12) -0.003(10) 0.001(10) -0.004(10)
O4 0.017(12) 0.020(13) 0.016(12) -0.003(10) 0.001(9) -0.002(10)
O18 0.037(15) 0.033(16) 0.017(13) -0.003(11) 0.009(11) -0.004(12)
O6 0.019(12) 0.014(12) 0.013(11) 0.004(9) 0.001(9) 0.001(9)
O21 0.036(15) 0.042(17) 0.014(12) -0.003(12) -0.002(11) -0.025(14)
O19 0.058(19) 0.026(17) 0.018(14) 0.001(11) 0.005(13) -0.007(14)
O14 0.016(11) 0.025(14) 0.025(13) -0.004(12) -0.005(9) -0.006(11)
O5 0.010(11) 0.025(14) 0.014(12) -0.003(10) 0.000(9) 0.002(9)
O15 0.022(13) 0.054(19) 0.027(14) -0.005(14) 0.005(11) -0.017(14)
O17 0.027(14) 0.032(17) 0.025(14) 0.008(12) 0.002(11) -0.006(12)
O10 0.037(14) 0.019(14) 0.012(11) -0.005(10) -0.001(10) -0.015(11)
O7 0.019(12) 0.016(13) 0.019(12) 0.000(10) 0.003(10) -0.003(10)
O8 0.015(11) 0.025(14) 0.020(12) 0.001(11) 0.006(9) -0.002(10)
O9 0.026(14) 0.035(16) 0.013(12) 0.008(11) -0.002(10) -0.007(11)
O16 0.041(16) 0.029(16) 0.028(15) 0.003(12) 0.007(12) -0.021(13)
O20 0.042(16) 0.044(19) 0.017(13) 0.004(13) -0.010(12) -0.019(15)
C3 0.017(7) 0.022(7) 0.028(8) 0.008(6) 0.002(6) 0.007(6)
C1 0.017(7) 0.022(7) 0.028(8) 0.008(6) 0.002(6) 0.007(6)
N2 0.034(9) 0.040(10) 0.046(10) 0.020(8) 0.002(8) 0.003(8)
C2 0.017(7) 0.022(7) 0.028(8) 0.008(6) 0.002(6) 0.007(6)
C6 0.017(7) 0.022(7) 0.028(8) 0.008(6) 0.002(6) 0.007(6)
C31 0.03(2) 0.05(3) 0.05(3) 0.02(2) 0.018(19) 0.01(2)
C32 0.04(3) 0.04(2) 0.06(3) 0.02(2) 0.02(2) 0.01(2)
C26 0.027(19) 0.03(2) 0.03(2) 0.002(16) 0.016(16) -0.004(15)
C30 0.019(18) 0.03(2) 0.04(2) 0.014(16) 0.006(16) -0.007(15)
N1 0.034(9) 0.040(10) 0.046(10) 0.020(8) 0.002(8) 0.003(8)
C22 0.023(19) 0.05(3) 0.05(2) 0.00(2) 0.012(17) -0.002(18)
C34 0.04(2) 0.04(2) 0.019(18) 0.005(16) 0.009(15) -0.017(18)
C7 0.025(19) 0.03(2) 0.05(2) 0.021(19) 0.000(17) 0.011(16)
C33 0.04(3) 0.03(3) 0.12(5) 0.02(3) 0.02(3) 0.00(2)
C8 0.03(2) 0.06(3) 0.03(2) 0.02(2) 0.004(17) 0.001(19)
C14 0.023(19) 0.04(2) 0.04(2) 0.02(2) 0.010(17) 0.018(18)
C27 0.04(2) 0.03(2) 0.04(2) -0.001(17) 0.004(18) 0.004(17)
C23 0.03(2) 0.05(3) 0.06(3) -0.02(2) 0.01(2) -0.01(2)
C9 0.03(2) 0.05(3) 0.04(2) 0.01(2) 0.004(18) 0.014(19)
N3 0.034(9) 0.040(10) 0.046(10) 0.020(8) 0.002(8) 0.003(8)
C18 0.03(2) 0.03(2) 0.05(2) 0.009(18) -0.002(17) 0.011(17)
C11 0.05(3) 0.02(2) 0.05(3) 0.001(18) 0.01(2) 0.022(18)
C19 0.04(2) 0.03(2) 0.04(2) 0.015(18) -0.006(18) 0.002(18)
C20 0.05(3) 0.04(3) 0.06(3) 0.01(2) -0.01(2) 0.00(2)
C16 0.05(3) 0.06(3) 0.07(3) 0.01(3) 0.02(3) 0.02(3)
C35 0.09(4) 0.04(2) 0.03(2) -0.006(18) 0.01(2) -0.03(3)
C10 0.021(18) 0.03(2) 0.05(2) 0.009(18) 0.003(16) 0.010(16)
C12 0.03(2) 0.06(3) 0.06(3) 0.01(2) 0.01(2) 0.00(2)
C42 0.07(4) 0.07(4) 0.05(3) 0.03(3) -0.03(3) -0.03(3)
C39 0.06(3) 0.02(2) 0.06(3) 0.01(2) -0.02(2) -0.01(2)
C38 0.05(3) 0.03(2) 0.06(3) 0.01(2) -0.02(2) 0.00(2)
C15 0.05(3) 0.05(3) 0.04(3) 0.03(2) 0.01(2) 0.02(2)
C36 0.10(5) 0.07(4) 0.03(2) 0.00(2) 0.00(3) -0.06(4)
C24 0.07(4) 0.10(5) 0.05(3) -0.04(3) -0.01(3) 0.01(4)
C37B 0.12(7) 0.11(6) 0.05(4) 0.01(4) -0.04(4) -0.07(5)
C13 0.023(19) 0.03(2) 0.06(3) -0.01(2) 0.005(19) -0.005(16)
C17 0.04(2) 0.02(2) 0.05(2) -0.004(17) 0.013(19) -0.005(17)
C46 0.05(3) 0.05(3) 0.04(2) 0.01(2) -0.02(2) 0.01(2)
C47 0.09(5) 0.07(4) 0.05(3) -0.01(3) -0.02(3) 0.03(4)
C43 0.06(3) 0.15(5) 0.04(2) 0.04(3) -0.028(19) -0.01(3)
C28 0.06(3) 0.04(3) 0.08(4) 0.01(2) 0.04(3) 0.02(2)
C41B 0.03(4) 0.04(3) 0.05(3) -0.02(3) 0.01(4) -0.01(3)
C48 0.05(3) 0.08(4) 0.06(3) -0.02(3) -0.02(3) 0.00(3)
C50 0.06(3) 0.12(6) 0.04(3) 0.05(3) -0.01(3) 0.02(4)
C1A 0.10(5) 0.10(5) 0.07(4) 0.02(4) 0.05(4) 0.01(4)
C51 0.06(3) 0.15(5) 0.04(2) 0.04(3) -0.028(19) -0.01(3)
C40 0.13(6) 0.04(3) 0.06(4) 0.00(3) 0.03(4) -0.03(3)
C29B 0.03(3) 0.08(5) 0.29(13) -0.04(7) 0.03(5) 0.00(3)
C52B 0.08(4) 0.16(5) 0.06(3) 0.01(3) 0.00(3) 0.03(3)
C55 0.10(5) 0.09(5) 0.09(5) 0.03(4) -0.02(4) -0.05(4)
C60B 0.15(6) 0.12(5) 0.11(5) 0.04(4) 0.06(4) 0.05(5)
C56 0.05(4) 0.06(4) 0.21(9) -0.01(5) 0.01(5) 0.00(3)
C58B 0.06(4) 0.09(5) 0.12(5) 0.08(4) 0.00(4) -0.02(3)
C59 0.10(5) 0.07(4) 0.15(7) 0.04(5) -0.01(5) 0.00(4)
C57 0.11(7) 0.09(7) 0.26(14) 0.05(8) -0.03(8) 0.02(6)
C54B 0.04(3) 0.09(5) 0.14(6) 0.07(5) 0.04(4) 0.02(3)
C44B 0.13(7) 0.13(7) 0.09(5) 0.02(5) -0.07(5) -0.08(6)
N4 0.034(9) 0.040(10) 0.046(10) 0.020(8) 0.002(8) 0.003(8)
C61B 0.15(6) 0.12(5) 0.11(5) 0.04(4) 0.06(4) 0.05(5)
C25 0.07(4) 0.13(7) 0.07(4) 0.00(4) 0.00(3) -0.02(4)
C21 0.06(5) 0.09(5) 0.12(6) 0.01(4) 0.01(4) 0.01(4)
C66B 0.10(4) 0.10(3) 0.11(4) 0.01(3) 0.06(3) 0.01(3)
C45B 0.34(18) 0.15(10) 0.09(7) -0.04(6) 0.02(9) -0.15(11)
C49 0.15(10) 0.18(12) 0.19(11) 0.03(10) 0.01(9) -0.04(9)
C64 0.21(7) 0.15(5) 0.12(5) 0.02(4) 0.09(5) -0.07(5)
C63 0.21(7) 0.15(5) 0.12(5) 0.02(4) 0.09(5) -0.07(5)
C69 0.13(7) 0.19(8) 0.20(9) -0.01(7) 0.07(6) -0.05(7)
C68 0.13(7) 0.19(8) 0.20(9) -0.01(7) 0.07(6) -0.05(7)
C67B 0.20(9) 0.13(8) 0.20(9) 0.00(8) 0.11(8) 0.04(8)
C65 0.21(7) 0.15(5) 0.12(5) 0.02(4) 0.09(5) -0.07(5)
C41A 0.03(4) 0.04(3) 0.05(3) -0.02(3) 0.01(4) -0.01(3)
C53A 0.13(6) 0.18(8) 0.06(4) -0.02(5) -0.02(4) 0.05(6)
C62A 0.08(4) 0.14(5) 0.10(4) 0.02(4) 0.03(3) -0.01(3)

loop_
_atom_type_symbol
_atom_type_description
_atom_type_scat_dispersion_real
_atom_type_scat_dispersion_imag
_atom_type_scat_source
C C 0.0033 0.0016 'International Tables Vol C Tables 4.2.6.8 and 6.1.1.4'
H H 0.0000 0.0000 'International Tables Vol C Tables 4.2.6.8 and 6.1.1.4'
Br Br -0.2901 2.4595 'International Tables Vol C Tables 4.2.6.8 and 6.1.1.4'
Cr Cr 0.3209 0.6236 'International Tables Vol C Tables 4.2.6.8 and 6.1.1.4'
Mo Mo -1.6832 0.6857 'International Tables Vol C Tables 4.2.6.8 and 6.1.1.4'
N N 0.0061 0.0033 'International Tables Vol C Tables 4.2.6.8 and 6.1.1.4'
O O 0.0106 0.0060 'International Tables Vol C Tables 4.2.6.8 and 6.1.1.4'

loop_
_geom_angle_atom_site_label_1
_geom_angle_atom_site_label_2
_geom_angle_atom_site_label_3
_geom_angle
O23 Mo1 O1 163.5(10)
O23 Mo1 O12 99.0(11)
O23 Mo1 O24 105.6(12)
O23 Mo1 O11 101.5(12)
O23 Mo1 O6 95.6(10)
O12 Mo1 O1 71.6(9)
O12 Mo1 O11 146.4(10)
O12 Mo1 O6 81.5(9)
O24 Mo1 O1 89.9(10)
O24 Mo1 O12 102.3(11)
O24 Mo1 O11 97.3(11)
O24 Mo1 O6 157.4(10)
O11 Mo1 O1 81.5(10)
O11 Mo1 O6 70.3(9)
O6 Mo1 O1 69.9(8)
O12 Mo2 O1 71.0(9)
O12 Mo2 O5 81.5(9)
O13 Mo2 O1 91.1(10)
O13 Mo2 O12 102.3(11)
O13 Mo2 O5 158.9(11)
O13 Mo2 O7 96.7(11)
O14 Mo2 O1 163.0(11)
O14 Mo2 O12 99.4(12)
O14 Mo2 O13 104.8(12)
O14 Mo2 O5 94.9(10)
O14 Mo2 O7 102.1(12)
O5 Mo2 O1 70.3(8)
O7 Mo2 O1 81.3(9)
O7 Mo2 O12 146.5(10)
O7 Mo2 O5 71.3(9)
O2 Cr1 O1 91.9(10)
O2 Cr1 O3 92.5(10)
O2 Cr1 O4 85.9(10)
O2 Cr1 O6 85.6(10)
O2 Cr1 O5 178.1(12)
O1 Cr1 O4 177.3(12)
O1 Cr1 O5 86.6(9)
O3 Cr1 O1 92.6(10)
O3 Cr1 O4 85.8(10)
O3 Cr1 O5 86.5(10)
O6 Cr1 O1 86.1(9)
O6 Cr1 O3 177.7(11)
O6 Cr1 O4 95.4(10)
O6 Cr1 O5 95.4(10)
O5 Cr1 O4 95.5(10)
O4 Mo4 O3 70.7(8)
O18 Mo4 O3 163.2(11)
O18 Mo4 O4 95.0(12)
O18 Mo4 O17 106.1(13)
O18 Mo4 O8 98.4(12)
O18 Mo4 O9 103.0(13)
O17 Mo4 O3 89.5(11)
O17 Mo4 O4 157.3(11)
O17 Mo4 O8 101.9(12)
O17 Mo4 O9 95.4(12)
O8 Mo4 O3 71.7(9)
O8 Mo4 O4 82.8(10)
O8 Mo4 O9 147.4(10)
O9 Mo4 O3 81.2(10)
O9 Mo4 O4 71.2(10)
O5 Mo5 O3 70.3(8)
O15 Mo5 O3 163.6(13)
O15 Mo5 O5 95.3(13)
O15 Mo5 O7 102.0(12)
O15 Mo5 O8 99.7(12)
O15 Mo5 O16 105.3(16)
O7 Mo5 O3 81.2(9)
O7 Mo5 O5 71.2(9)
O7 Mo5 O8 146.6(10)
O8 Mo5 O3 71.1(9)
O8 Mo5 O5 81.8(10)
O16 Mo5 O3 90.0(12)
O16 Mo5 O5 158.3(11)
O16 Mo5 O7 97.5(12)
O16 Mo5 O8 100.9(13)
O4 Mo6 O2 69.9(8)
O19 Mo6 O2 161.0(12)
O19 Mo6 O4 93.4(13)
O19 Mo6 O10 99.2(12)
O19 Mo6 O9 102.4(13)
O19 Mo6 O20 106.1(15)
O10 Mo6 O2 70.7(9)
O10 Mo6 O4 83.3(10)
O10 Mo6 O9 146.7(11)
O9 Mo6 O2 81.0(10)
O9 Mo6 O4 70.5(10)
O20 Mo6 O2 91.9(11)
O20 Mo6 O4 158.6(13)
O20 Mo6 O10 101.8(13)
O20 Mo6 O9 96.2(14)
O22 Mo7 O2 163.3(12)
O22 Mo7 O11 101.8(12)
O22 Mo7 O6 95.5(12)
O22 Mo7 O21 104.4(15)
O22 Mo7 O10 99.6(13)
O11 Mo7 O2 82.0(9)
O11 Mo7 O6 71.1(9)
O6 Mo7 O2 70.1(8)
O21 Mo7 O2 91.1(12)
O21 Mo7 O11 96.9(12)
O21 Mo7 O6 158.6(12)
O21 Mo7 O10 100.7(12)
O10 Mo7 O2 71.0(10)
O10 Mo7 O11 147.8(10)
O10 Mo7 O6 83.2(10)
Cr1 O2 Mo6 101.1(9)
Cr1 O2 Mo7 101.4(10)
Mo7 O2 Mo6 90.7(8)
C2 O2 Cr1 116(2)
C2 O2 Mo6 121.1(19)
C2 O2 Mo7 122.0(19)
Mo1 O1 Mo2 90.3(8)
Cr1 O1 Mo1 101.8(9)
Cr1 O1 Mo2 100.6(9)
C6 O1 Mo1 121.5(18)
C6 O1 Mo2 120(2)
C6 O1 Cr1 117(2)
H5A C5 H5B 109.5
H5A C5 H5C 109.5
H5B C5 H5C 109.5
C1 C5 H5A 109.4
C1 C5 H5B 109.4
C1 C5 H5C 109.6
Mo1 O12 Mo2 121.3(12)
Mo7 O11 Mo1 121.3(12)
Cr1 O3 Mo4 100.7(10)
Cr1 O3 Mo5 100.7(10)
Mo4 O3 Mo5 90.6(8)
C3 O3 Cr1 116.4(19)
C3 O3 Mo4 123(2)
C3 O3 Mo5 121(2)
Cr1 O4 Mo4 102.7(11)
Cr1 O4 Mo6 103.0(10)
Cr1 O4 H4 118.0
Mo4 O4 Mo6 93.2(9)
Mo4 O4 H4 118.0
Mo6 O4 H4 118.1
Mo1 O6 H6 118.3
Cr1 O6 Mo1 102.1(10)
Cr1 O6 Mo7 102.9(10)
Cr1 O6 H6 118.3
Mo7 O6 Mo1 92.7(8)
Mo7 O6 H6 118.3
Mo2 O5 H5 118.5
Cr1 O5 Mo2 102.5(9)
Cr1 O5 Mo5 102.5(10)
Cr1 O5 H5 118.5
Mo5 O5 Mo2 92.1(9)
Mo5 O5 H5 118.4
Mo6 O10 Mo7 123.2(14)
Mo2 O7 Mo5 119.9(13)
Mo4 O8 Mo5 121.6(12)
Mo4 O9 Mo6 119.7(14)
O3 C3 H3A 108.5
O3 C3 H3B 108.6
O3 C3 C1 115(3)
H3A C3 H3B 107.6
C1 C3 H3A 108.5
C1 C3 H3B 108.7
C3 C1 C5 105(3)
C3 C1 C6 111(3)
C2 C1 C5 109(3)
C2 C1 C3 112(3)
C2 C1 C6 111(3)
C6 C1 C5 108(3)
C30 N2 C26 108(3)
C30 N2 C34 112(3)
C22 N2 C26 110(3)
C22 N2 C30 111(3)
C22 N2 C34 104(3)
C34 N2 C26 112(3)
O2 C2 C1 115(3)
O2 C2 H2A 108.5
O2 C2 H2B 108.5
C1 C2 H2A 108.5
C1 C2 H2B 108.5
H2A C2 H2B 107.5
O1 C6 C1 113(3)
O1 C6 H6A 109.2
O1 C6 H6B 108.9
C1 C6 H6A 109.1
C1 C6 H6B 108.9
H6A C6 H6B 107.8
H31A C31 H31B 108.0
C32 C31 H31A 109.3
C32 C31 H31B 109.6
C32 C31 C30 111(3)
C30 C31 H31A 109.2
C30 C31 H31B 109.7
C31 C32 H32A 109.7
C31 C32 H32B 109.6
H32A C32 H32B 108.1
C33 C32 C31 110(4)
C33 C32 H32A 109.6
C33 C32 H32B 109.6
N2 C26 H26A 108.3
N2 C26 H26B 108.3
N2 C26 C27 116(3)
H26A C26 H26B 107.4
C27 C26 H26A 108.3
C27 C26 H26B 108.3
N2 C30 C31 117(3)
N2 C30 H30A 108.3
N2 C30 H30B 108.1
C31 C30 H30A 108.4
C31 C30 H30B 107.9
H30A C30 H30B 107.3
C14 N1 C7 107(3)
C14 N1 C10 110(3)
C18 N1 C7 109(3)
C18 N1 C14 111(3)
C18 N1 C10 107(3)
C10 N1 C7 112(3)
N2 C22 H22A 108.6
N2 C22 H22B 108.3
N2 C22 C23 115(3)
H22A C22 H22B 107.5
C23 C22 H22A 108.5
C23 C22 H22B 108.4
N2 C34 H34A 108.2
N2 C34 H34B 108.5
N2 C34 C35 116(3)
H34A C34 H34B 107.4
C35 C34 H34A 108.4
C35 C34 H34B 108.4
N1 C7 H7A 108.1
N1 C7 H7B 108.1
N1 C7 C9 117(3)
H7A C7 H7B 107.3
C9 C7 H7A 108.2
C9 C7 H7B 108.3
C32 C33 H33A 109.4
C32 C33 H33B 109.5
C32 C33 H33C 109.5
H33A C33 H33B 109.5
H33A C33 H33C 109.5
H33B C33 H33C 109.5
H8A C8 H8B 107.8
C9 C8 H8A 109.0
C9 C8 H8B 109.0
C9 C8 C12 113(4)
C12 C8 H8A 108.9
C12 C8 H8B 108.9
N1 C14 H14A 108.0
N1 C14 H14B 107.9
N1 C14 C15 117(3)
H14A C14 H14B 107.2
C15 C14 H14A 108.0
C15 C14 H14B 108.0
C26 C27 H27A 109.5
C26 C27 H27B 109.4
C26 C27 C28 111(3)
H27A C27 H27B 108.1
C28 C27 H27A 109.3
C28 C27 H27B 109.6
C22 C23 H23A 109.4
C22 C23 H23B 109.4
H23A C23 H23B 108.0
C24 C23 C22 111(4)
C24 C23 H23A 109.3
C24 C23 H23B 109.4
C7 C9 H9A 109.5
C7 C9 H9B 109.4
C8 C9 C7 111(3)
C8 C9 H9A 109.4
C8 C9 H9B 109.3
H9A C9 H9B 108.0
C42 N3 C46 109(4)
C38 N3 C42 106(3)
C38 N3 C46 109(4)
C50 N3 C42 114(5)
C50 N3 C38 112(4)
C50 N3 C46 105(3)
N1 C18 H18A 108.3
N1 C18 H18B 108.4
N1 C18 C19 116(3)
H18A C18 H18B 107.4
C19 C18 H18A 108.3
C19 C18 H18B 108.5
H11A C11 H11B 107.6
C10 C11 H11A 108.8
C10 C11 H11B 108.6
C10 C11 C17 114(3)
C17 C11 H11A 108.9
C17 C11 H11B 108.7
C18 C19 H19A 109.6
C18 C19 H19B 109.4
H19A C19 H19B 108.1
C20 C19 C18 111(3)
C20 C19 H19A 109.5
C20 C19 H19B 109.4
C19 C20 H20A 109.4
C19 C20 H20B 109.1
C19 C20 C21 112(5)
H20A C20 H20B 107.9
C21 C20 H20A 109.3
C21 C20 H20B 109.2
H16A C16 H16B 108.2
C15 C16 H16A 109.8
C15 C16 H16B 109.6
C1A C16 H16A 109.8
C1A C16 H16B 109.6
C1A C16 C15 110(5)
C34 C35 H35A 109.6
C34 C35 H35B 109.5
H35A C35 H35B 108.1
C36 C35 C34 110(4)
C36 C35 H35A 109.5
C36 C35 H35B 109.7
N1 C10 C11 117(3)
N1 C10 H10A 108.3
N1 C10 H10B 108.1
C11 C10 H10A 108.3
C11 C10 H10B 108.0
H10A C10 H10B 107.3
C8 C12 H12A 109.6
C8 C12 H12B 109.4
C8 C12 H12C 109.4
H12A C12 H12B 109.5
H12A C12 H12C 109.5
H12B C12 H12C 109.5
N3 C42 H42A 108.7
N3 C42 H42B 108.7
N3 C42 C43 114(4)
H42A C42 H42B 107.6
C43 C42 H42A 108.5
C43 C42 H42B 108.7
H39A C39 H39B 107.9
C38 C39 H39A 109.3
C38 C39 H39B 109.6
C40 C39 H39A 109.0
C40 C39 H39B 110.0
C40 C39 C38 111(4)
N3 C38 H38A 108.9
N3 C38 H38B 108.8
C39 C38 N3 113(3)
C39 C38 H38A 108.7
C39 C38 H38B 109.3
H38A C38 H38B 107.7
C14 C15 C16 110(4)
C14 C15 H15A 109.8
C14 C15 H15B 109.7
C16 C15 H15A 109.6
C16 C15 H15B 109.9
H15A C15 H15B 108.2
C35 C36 H36A 109.1
C35 C36 H36B 109.0
C35 C36 C37B 113(5)
H36A C36 H36B 107.9
C37B C36 H36A 109.1
C37B C36 H36B 109.1
C23 C24 H24A 107.2
C23 C24 H24B 107.2
H24A C24 H24B 106.9
C25 C24 C23 121(5)
C25 C24 H24A 107.1
C25 C24 H24B 107.3
C36 C37B H37A 109.5
C36 C37B H37B 109.5
C36 C37B H37C 109.5
H37A C37B H37B 109.5
H37A C37B H37C 109.5
H37B C37B H37C 109.5
H13A C13 H13B 109.5
H13A C13 H13C 109.5
H13B C13 H13C 109.5
C17 C13 H13A 109.4
C17 C13 H13B 109.6
C17 C13 H13C 109.5
C11 C17 H17A 109.2
C11 C17 H17B 109.2
C13 C17 C11 112(4)
C13 C17 H17A 109.3
C13 C17 H17B 109.4
H17A C17 H17B 108.0
N3 C46 H46A 108.2
N3 C46 H46B 107.9
H46A C46 H46B 107.3
C47 C46 N3 117(4)
C47 C46 H46A 108.1
C47 C46 H46B 108.0
C46 C47 H47A 109.6
C46 C47 H47B 109.7
C46 C47 C48 110(4)
H47A C47 H47B 108.2
C48 C47 H47A 109.7
C48 C47 H47B 109.5
C42 C43 H43A 110.1
C42 C43 H43B 109.8
H43A C43 H43B 108.4
C44B C43 C42 108(4)
C44B C43 H43A 110.0
C44B C43 H43B 110.2
C27 C28 H28A 108.3
C27 C28 H28B 108.4
H28A C28 H28B 107.4
C29B C28 C27 116(4)
C29B C28 H28A 107.7
C29B C28 H28B 108.7
H41A C41B H41B 109.2
H41A C41B H41C 109.1
H41B C41B H41C 109.3
C40 C41B H41A 110.00
C40 C41B H41B 109.00
C40 C41B H41C 109.00
C47 C48 H48A 107.0
C47 C48 H48B 107.1
C47 C48 C49 122(7)
H48A C48 H48B 106.7
C49 C48 H48A 105.6
C49 C48 H48B 107.2
N3 C50 H50A 108.7
N3 C50 H50B 108.3
N3 C50 C51 115(4)
H50A C50 H50B 107.5
C51 C50 H50A 108.5
C51 C50 H50B 108.3
C16 C1A H1AA 109.5
C16 C1A H1AB 109.4
C16 C1A H1AC 109.6
H1AA C1A H1AB 109.5
H1AA C1A H1AC 109.5
H1AB C1A H1AC 109.5
C50 C51 H51A 109.8
C50 C51 H51B 110.0
H51A C51 H51B 108.3
C52B C51 C50 109(5)
C52B C51 H51A 109.8
C52B C51 H51B 109.8
C39 C40 C41B 109.0
C39 C40 H40C 109.0
C39 C40 H40D 108.0
C39 C40 H40A 110.0
C39 C40 H40B 104.8
C39 C40 C41A 110(5)
C41B C40 H40C 109.0
C41B C40 H40D 109.0
C41B C40 H40A 126.9
C41B C40 H40B 85.0
H40C C40 H40D 107.2
H40C C40 H40A 24.5
H40C C40 H40B 128.8
H40D C40 H40A 83.7
H40D C40 H40B 27.5
H40A C40 H40B 108.2
C41A C40 C41B 26(5)
C41A C40 H40C 87.0
C41A C40 H40D 131.0
C41A C40 H40A 110.0
C41A C40 H40B 109.0
C28 C29B H29A 109.7
C28 C29B H29B 109.8
C28 C29B H29C 108.9
H29A C29B H29B 109.5
H29A C29B H29C 109.5
H29B C29B H29C 109.5
C51 C52B H52A 107.9
C51 C52B H52B 107.7
H52A C52B H52B 107.1
C53A C52B C51 117(7)
C53A C52B H52A 108.5
C53A C52B H52B 107.9
H55A C55 H55B 107.8
C56 C55 H55A 108.6
C56 C55 H55B 109.4
C56 C55 C54B 113(5)
C54B C55 H55A 108.8
C54B C55 H55B 109.1
H60A C60B H60B 107.2
C59 C60B H60A 107.8
C59 C60B H60B 107.8
C61B C60B H60A 107.6
C61B C60B H60B 107.8
C61B C60B C59 118(8)
C55 C56 H56A 109.9
C55 C56 H56B 109.1
C55 C56 C57 103(7)
H56A C56 H56B 108.1
C57 C56 H56A 111.0
C57 C56 H56B 108.4
H58A C58B H58B 107.5
C59 C58B H58A 108.3
C59 C58B H58B 108.7
N4 C58B H58A 108.3
N4 C58B H58B 108.6
N4 C58B C59 115(5)
C60B C59 H59A 110.0
C60B C59 H59B 110.0
C58B C59 C60B 108(6)
C58B C59 H59A 109.7
C58B C59 H59B 110.2
H59A C59 H59B 108.4
C56 C57 H57A 109.0
C56 C57 H57B 109.0
C56 C57 H57C 110.0
H57A C57 H57B 107.0
H57A C57 H57C 107.6
H57B C57 H57C 110.3
C55 C54B H54A 108.6
C55 C54B H54B 108.3
H54A C54B H54B 107.6
N4 C54B C55 115(5)
N4 C54B H54A 108.9
N4 C54B H54B 108.4
C43 C44B H44A 110.8
C43 C44B H44B 110.9
H44A C44B H44B 108.8
C45B C44B C43 105(6)
C45B C44B H44A 110.9
C45B C44B H44B 110.8
C58B N4 C54B 113(4)
C58B N4 C62A 104(4)
C66B N4 C58B 107(5)
C66B N4 C54B 105(5)
C66B N4 C62A 116(6)
C62A N4 C54B 112(5)
C60B C61B H61A 109.7
C60B C61B H61B 109.5
C60B C61B H61C 109.2
H61A C61B H61B 109.5
H61A C61B H61C 109.5
H61B C61B H61C 109.5
C24 C25 H25A 109.5
C24 C25 H25B 109.2
C24 C25 H25C 109.7
H25A C25 H25B 109.5
H25A C25 H25C 109.5
H25B C25 H25C 109.5
C20 C21 H21A 109.5
C20 C21 H21B 109.5
C20 C21 H21C 109.4
H21A C21 H21B 109.5
H21A C21 H21C 109.5
H21B C21 H21C 109.5
N4 C66B H66A 108.4
N4 C66B H66B 108.8
N4 C66B C67B 115(6)
H66A C66B H66B 107.5
C67B C66B H66A 108.5
C67B C66B H66B 108.3
C44B C45B H45A 109.3
C44B C45B H45B 109.8
C44B C45B H45C 109.4
H45A C45B H45B 109.5
H45A C45B H45C 109.5
H45B C45B H45C 109.5
C48 C49 H49A 110.6
C48 C49 H49B 108.1
C48 C49 H49C 109.7
H49A C49 H49B 109.5
H49A C49 H49C 109.5
H49B C49 H49C 109.5
H64A C64 H64B 109.2
C63 C64 H64A 111.1
C63 C64 H64B 111.5
C65 C64 H64A 111.3
C65 C64 H64B 111.4
C65 C64 C63 102(7)
C64 C63 H63A 111.0
C64 C63 H63B 110.6
H63A C63 H63B 108.9
C62A C63 C64 104(6)
C62A C63 H63A 110.5
C62A C63 H63B 111.4
H69A C69 H69B 109.5
H69A C69 H69C 109.5
H69B C69 H69C 109.5
C68 C69 H69A 109.7
C68 C69 H69B 108.8
C68 C69 H69C 109.8
C69 C68 H68A 109.7
C69 C68 H68B 110.6
H68A C68 H68B 108.6
C67B C68 C69 107(10)
C67B C68 H68A 110.3
C67B C68 H68B 110.7
C66B C67B H67A 108.7
C66B C67B H67B 109.0
C68 C67B C66B 113(9)
C68 C67B H67A 108.9
C68 C67B H67B 109.4
H67A C67B H67B 107.8
C64 C65 H65A 109.3
C64 C65 H65B 109.6
C64 C65 H65C 109.6
H65A C65 H65B 109.5
H65A C65 H65C 109.5
H65B C65 H65C 109.5
C40 C41A H41D 110.0
C40 C41A H41E 109.4
C40 C41A H41F 110.0
C52B C53A H53A 109.7
C52B C53A H53B 110.0
C52B C53A H53C 108.7
H53A C53A H53B 109.5
H53A C53A H53C 109.5
H53B C53A H53C 109.5
N4 C62A C63 123(6)
N4 C62A H62A 106.1
N4 C62A H62B 107.2
C63 C62A H62A 106.2
C63 C62A H62B 107.1
H62A C62A H62B 106.5

loop_
_geom_bond_atom_site_label_1
_geom_bond_atom_site_label_2
_geom_bond_distance
Mo1 O23 1.70(2)
Mo1 O1 2.35(2)
Mo1 O12 1.92(2)
Mo1 O24 1.71(2)
Mo1 O11 1.92(2)
Mo1 O6 2.34(2)
Mo2 O1 2.38(2)
Mo2 O12 1.93(2)
Mo2 O13 1.71(2)
Mo2 O14 1.69(2)
Mo2 O5 2.32(2)
Mo2 O7 1.92(2)
Cr1 O2 1.96(2)
Cr1 O1 1.97(2)
Cr1 O3 1.97(2)
Cr1 O4 1.98(2)
Cr1 O6 1.97(2)
Cr1 O5 1.98(2)
Mo4 O3 2.35(2)
Mo4 O4 2.29(2)
Mo4 O18 1.71(3)
Mo4 O17 1.72(3)
Mo4 O8 1.92(2)
Mo4 O9 1.93(3)
Mo5 O3 2.38(2)
Mo5 O5 2.31(3)
Mo5 O15 1.70(3)
Mo5 O7 1.93(2)
Mo5 O8 1.93(2)
Mo5 O16 1.71(3)
Mo6 O2 2.38(2)
Mo6 O4 2.31(2)
Mo6 O19 1.70(3)
Mo6 O10 1.91(3)
Mo6 O9 1.94(3)
Mo6 O20 1.71(3)
Mo7 O2 2.35(2)
Mo7 O22 1.70(3)
Mo7 O11 1.93(2)
Mo7 O6 2.30(2)
Mo7 O21 1.71(3)
Mo7 O10 1.92(2)
O2 C2 1.44(4)
O1 C6 1.43(4)
C5 H5A 0.9600
C5 H5B 0.9600
C5 H5C 0.9600
C5 C1 1.61(4)
O3 C3 1.42(4)
O4 H4 0.9800
O6 H6 0.9800
O5 H5 0.9800
C3 H3A 0.9700
C3 H3B 0.9700
C3 C1 1.52(5)
C1 C2 1.52(5)
C1 C6 1.55(5)
N2 C26 1.51(3)
N2 C30 1.50(3)
N2 C22 1.49(6)
N2 C34 1.50(3)
C2 H2A 0.9700
C2 H2B 0.9700
C6 H6A 0.9700
C6 H6B 0.9700
C31 H31A 0.9700
C31 H31B 0.9700
C31 C32 1.54(6)
C31 C30 1.56(5)
C32 H32A 0.9700
C32 H32B 0.9700
C32 C33 1.51(4)
C26 H26A 0.9700
C26 H26B 0.9700
C26 C27 1.52(4)
C30 H30A 0.9700
C30 H30B 0.9700
N1 C7 1.51(3)
N1 C14 1.51(5)
N1 C18 1.50(4)
N1 C10 1.51(4)
C22 H22A 0.9700
C22 H22B 0.9700
C22 C23 1.54(3)
C34 H34A 0.9700
C34 H34B 0.9700
C34 C35 1.52(5)
C7 H7A 0.9700
C7 H7B 0.9700
C7 C9 1.52(6)
C33 H33A 0.9600
C33 H33B 0.9600
C33 H33C 0.9600
C8 H8A 0.9700
C8 H8B 0.9700
C8 C9 1.52(6)
C8 C12 1.54(4)
C14 H14A 0.9700
C14 H14B 0.9700
C14 C15 1.52(6)
C27 H27A 0.9700
C27 H27B 0.9700
C27 C28 1.54(3)
C23 H23A 0.9700
C23 H23B 0.9700
C23 C24 1.53(4)
C9 H9A 0.9700
C9 H9B 0.9700
N3 C42 1.52(6)
N3 C38 1.54(6)
N3 C46 1.54(6)
N3 C50 1.48(7)
C18 H18A 0.9700
C18 H18B 0.9700
C18 C19 1.53(5)
C11 H11A 0.9700
C11 H11B 0.9700
C11 C10 1.51(4)
C11 C17 1.53(6)
C19 H19A 0.9700
C19 H19B 0.9700
C19 C20 1.54(7)
C20 H20A 0.9700
C20 H20B 0.9700
C20 C21 1.54(4)
C16 H16A 0.9700
C16 H16B 0.9700
C16 C15 1.54(6)
C16 C1A 1.51(8)
C35 H35A 0.9700
C35 H35B 0.9700
C35 C36 1.51(7)
C10 H10A 0.9700
C10 H10B 0.9700
C12 H12A 0.9600
C12 H12B 0.9600
C12 H12C 0.9600
C42 H42A 0.9700
C42 H42B 0.9700
C42 C43 1.53(7)
C39 H39A 0.9700
C39 H39B 0.9700
C39 C38 1.51(4)
C39 C40 1.51(4)
C38 H38A 0.9700
C38 H38B 0.9700
C15 H15A 0.9700
C15 H15B 0.9700
C36 H36A 0.9700
C36 H36B 0.9700
C36 C37B 1.53(4)
C24 H24A 0.9700
C24 H24B 0.9700
C24 C25 1.51(4)
C37B H37A 0.9600
C37B H37B 0.9600
C37B H37C 0.9600
C13 H13A 0.9600
C13 H13B 0.9600
C13 H13C 0.9600
C13 C17 1.53(6)
C17 H17A 0.9700
C17 H17B 0.9700
C46 H46A 0.9700
C46 H46B 0.9700
C46 C47 1.51(4)
C47 H47A 0.9700
C47 H47B 0.9700
C47 C48 1.54(4)
C43 H43A 0.9700
C43 H43B 0.9700
C43 C44B 1.53(4)
C28 H28A 0.9700
C28 H28B 0.9700
C28 C29B 1.52(4)
C41B H41A 0.9625
C41B H41B 0.9625
C41B H41C 0.9628
C41B C40 1.60(15)
C48 H48A 0.9700
C48 H48B 0.9700
C48 C49 1.54(4)
C50 H50A 0.9700
C50 H50B 0.9700
C50 C51 1.54(8)
C1A H1AA 0.9600
C1A H1AB 0.9600
C1A H1AC 0.9600
C51 H51A 0.9700
C51 H51B 0.9700
C51 C52B 1.54(4)
C40 H40C 0.9700
C40 H40D 0.9700
C40 H40A 0.9700
C40 H40B 0.9700
C40 C41A 1.52(9)
C29B H29A 0.9600
C29B H29B 0.9600
C29B H29C 0.9600
C52B H52A 0.9700
C52B H52B 0.9700
C52B C53A 1.52(4)
C55 H55A 0.9700
C55 H55B 0.9700
C55 C56 1.51(4)
C55 C54B 1.52(10)
C60B H60A 0.9700
C60B H60B 0.9700
C60B C59 1.56(10)
C60B C61B 1.52(8)
C56 H56A 0.9700
C56 H56B 0.9700
C56 C57 1.56(5)
C58B H58A 0.9700
C58B H58B 0.9700
C58B C59 1.52(10)
C58B N4 1.49(4)
C59 H59A 0.9700
C59 H59B 0.9700
C57 H57A 0.9792
C57 H57B 0.9633
C57 H57C 0.9799
C54B H54A 0.9700
C54B H54B 0.9700
C54B N4 1.49(4)
C44B H44A 0.9700
C44B H44B 0.9700
C44B C45B 1.53(5)
N4 C66B 1.48(4)
N4 C62A 1.49(4)
C61B H61A 0.9600
C61B H61B 0.9600
C61B H61C 0.9600
C25 H25A 0.9600
C25 H25B 0.9600
C25 H25C 0.9600
C21 H21A 0.9600
C21 H21B 0.9600
C21 H21C 0.9600
C66B H66A 0.9700
C66B H66B 0.9700
C66B C67B 1.52(4)
C45B H45A 0.9600
C45B H45B 0.9600
C45B H45C 0.9600
C49 H49A 0.9600
C49 H49B 0.9600
C49 H49C 0.9600
C64 H64A 0.9700
C64 H64B 0.9700
C64 C63 1.52(5)
C64 C65 1.51(5)
C63 H63A 0.9700
C63 H63B 0.9700
C63 C62A 1.52(4)
C69 H69A 0.9600
C69 H69B 0.9600
C69 H69C 0.9600
C69 C68 1.52(4)
C68 H68A 0.9700
C68 H68B 0.9700
C68 C67B 1.51(5)
C67B H67A 0.9700
C67B H67B 0.9700
C65 H65A 0.9600
C65 H65B 0.9600
C65 H65C 0.9600
C41A H41D 0.9603
C41A H41E 0.9606
C41A H41F 0.9609
C53A H53A 0.9600
C53A H53B 0.9600
C53A H53C 0.9600
C62A H62A 0.9700
C62A H62B 0.9700

loop_
_geom_torsion_atom_site_label_1
_geom_torsion_atom_site_label_2
_geom_torsion_atom_site_label_3
_geom_torsion_atom_site_label_4
_geom_torsion
Mo1 O1 C6 C1 -125(2)
Mo2 O1 C6 C1 124(3)
Cr1 O2 C2 C1 0(4)
Cr1 O1 C6 C1 1(4)
Cr1 O3 C3 C1 -2(4)
Mo4 O3 C3 C1 122(3)
Mo5 O3 C3 C1 -124(3)
Mo6 O2 C2 C1 -123(3)
Mo7 O2 C2 C1 124(3)
O2 Cr1 O1 Mo1 87.6(10)
O2 Cr1 O1 Mo2 -179.9(9)
O2 Cr1 O1 C6 -48(2)
O2 Cr1 O3 Mo4 -87.8(10)
O2 Cr1 O3 Mo5 179.6(9)
O2 Cr1 O3 C3 47(2)
O2 Cr1 O4 Mo4 94.9(11)
O2 Cr1 O4 Mo6 -1.5(11)
O2 Cr1 O6 Mo1 -94.4(10)
O2 Cr1 O6 Mo7 1.3(10)
O2 Cr1 O5 Mo2 36(38)
O2 Cr1 O5 Mo5 -59(37)
O2 Mo6 O4 Cr1 1.3(9)
O2 Mo6 O4 Mo4 -102.5(9)
O2 Mo6 O10 Mo7 19.6(12)
O2 Mo6 O9 Mo4 92.7(14)
O2 Mo7 O11 Mo1 -91.5(14)
O2 Mo7 O6 Mo1 101.9(9)
O2 Mo7 O6 Cr1 -1.2(9)
O2 Mo7 O10 Mo6 -19.8(13)
O23 Mo1 O1 Mo2 -73(4)
O23 Mo1 O1 Cr1 28(4)
O23 Mo1 O1 C6 161(4)
O23 Mo1 O12 Mo2 -171.5(14)
O23 Mo1 O11 Mo7 -72.3(16)
O23 Mo1 O6 Cr1 -169.9(12)
O23 Mo1 O6 Mo7 86.3(11)
O1 Mo1 O12 Mo2 22.5(12)
O1 Mo1 O11 Mo7 91.2(14)
O1 Mo1 O6 Cr1 1.9(9)
O1 Mo1 O6 Mo7 -101.9(9)
O1 Mo2 O12 Mo1 -22.3(11)
O1 Mo2 O5 Cr1 -0.9(9)
O1 Mo2 O5 Mo5 102.4(9)
O1 Mo2 O7 Mo5 -93.2(14)
O1 Cr1 O2 Mo6 179.8(9)
O1 Cr1 O2 Mo7 -87.2(10)
O1 Cr1 O2 C2 47(2)
O1 Cr1 O3 Mo4 -179.8(9)
O1 Cr1 O3 Mo5 87.6(10)
O1 Cr1 O3 C3 -45(2)
O1 Cr1 O4 Mo4 58(26)
O1 Cr1 O4 Mo6 -39(26)
O1 Cr1 O6 Mo1 -2.1(10)
O1 Cr1 O6 Mo7 93.5(10)
O1 Cr1 O5 Mo2 1.0(10)
O1 Cr1 O5 Mo5 -94.1(10)
O22 Mo7 O2 Cr1 -31(4)
O22 Mo7 O2 Mo6 71(4)
O22 Mo7 O2 C2 -161(4)
O22 Mo7 O11 Mo1 72.0(17)
O22 Mo7 O6 Mo1 -86.8(11)
O22 Mo7 O6 Cr1 170.1(12)
O22 Mo7 O10 Mo6 174.5(16)
C5 C1 C2 O2 178(3)
C5 C1 C6 O1 -178(3)
O12 Mo1 O1 Mo2 -15.3(8)
O12 Mo1 O1 Cr1 85.6(11)
O12 Mo1 O1 C6 -142(3)
O12 Mo1 O11 Mo7 54(3)
O12 Mo1 O6 Cr1 -71.5(11)
O12 Mo1 O6 Mo7 -175.3(10)
O12 Mo2 O1 Mo1 15.4(8)
O12 Mo2 O1 Cr1 -86.7(11)
O12 Mo2 O1 C6 143(2)
O12 Mo2 O5 Cr1 71.9(11)
O12 Mo2 O5 Mo5 175.2(10)
O12 Mo2 O7 Mo5 -59(2)
O24 Mo1 O1 Mo2 87.7(10)
O24 Mo1 O1 Cr1 -171.4(11)
O24 Mo1 O1 C6 -39(2)
O24 Mo1 O12 Mo2 -63.3(16)
O24 Mo1 O11 Mo7 -180.0(15)
O24 Mo1 O6 Cr1 30(3)
O24 Mo1 O6 Mo7 -74(3)
O11 Mo1 O1 Mo2 -174.9(9)
O11 Mo1 O1 Cr1 -74.0(11)
O11 Mo1 O1 C6 59(2)
O11 Mo1 O12 Mo2 61(2)
O11 Mo1 O6 Cr1 89.9(12)
O11 Mo1 O6 Mo7 -13.9(9)
O11 Mo7 O2 Cr1 73.9(11)
O11 Mo7 O2 Mo6 175.4(9)
O11 Mo7 O2 C2 -57(2)
O11 Mo7 O6 Mo1 13.8(9)
O11 Mo7 O6 Cr1 -89.3(12)
O11 Mo7 O10 Mo6 -54(3)
O3 Cr1 O2 Mo6 87.0(10)
O3 Cr1 O2 Mo7 -179.9(9)
O3 Cr1 O2 C2 -46(2)
O3 Cr1 O1 Mo1 -179.8(9)
O3 Cr1 O1 Mo2 -87.3(9)
O3 Cr1 O1 C6 45(2)
O3 Cr1 O4 Mo4 2.1(10)
O3 Cr1 O4 Mo6 -94.3(11)
O3 Cr1 O6 Mo1 -59(29)
O3 Cr1 O6 Mo7 36(29)
O3 Cr1 O5 Mo2 93.9(10)
O3 Cr1 O5 Mo5 -1.2(10)
O3 Mo4 O4 Cr1 -1.9(9)
O3 Mo4 O4 Mo6 102.2(9)
O3 Mo4 O8 Mo5 -20.8(13)
O3 Mo4 O9 Mo6 -93.6(14)
O3 Mo5 O5 Mo2 -102.2(9)
O3 Mo5 O5 Cr1 1.1(9)
O3 Mo5 O7 Mo2 93.3(14)
O3 Mo5 O8 Mo4 20.7(13)
O3 C3 C1 C5 -179(3)
O3 C3 C1 C2 -61(4)
O3 C3 C1 C6 65(4)
O13 Mo2 O1 Mo1 -87.3(10)
O13 Mo2 O1 Cr1 170.6(11)
O13 Mo2 O1 C6 40(2)
O13 Mo2 O12 Mo1 64.6(16)
O13 Mo2 O5 Cr1 -31(3)
O13 Mo2 O5 Mo5 73(3)
O13 Mo2 O7 Mo5 176.7(14)
O4 Cr1 O2 Mo6 1.4(10)
O4 Cr1 O2 Mo7 94.4(10)
O4 Cr1 O2 C2 -131(2)
O4 Cr1 O1 Mo1 125(25)
O4 Cr1 O1 Mo2 -143(25)
O4 Cr1 O1 C6 -10(26)
O4 Cr1 O3 Mo4 -2.0(10)
O4 Cr1 O3 Mo5 -94.6(10)
O4 Cr1 O3 C3 133(2)
O4 Cr1 O6 Mo1 -179.9(10)
O4 Cr1 O6 Mo7 -84.2(10)
O4 Cr1 O5 Mo2 179.3(10)
O4 Cr1 O5 Mo5 84.3(11)
O4 Mo4 O3 Cr1 1.9(9)
O4 Mo4 O3 Mo5 102.8(9)
O4 Mo4 O3 C3 -129(2)
O4 Mo4 O8 Mo5 -92.9(15)
O4 Mo4 O9 Mo6 -21.1(12)
O4 Mo6 O2 Cr1 -1.3(9)
O4 Mo6 O2 Mo7 -103.0(9)
O4 Mo6 O2 C2 128(2)
O4 Mo6 O10 Mo7 90.6(15)
O4 Mo6 O9 Mo4 20.9(12)
O18 Mo4 O3 Cr1 -31(4)
O18 Mo4 O3 Mo5 70(4)
O18 Mo4 O3 C3 -162(4)
O18 Mo4 O4 Cr1 169.1(13)
O18 Mo4 O4 Mo6 -86.9(12)
O18 Mo4 O8 Mo5 173.2(16)
O18 Mo4 O9 Mo6 69.8(17)
O6 Mo1 O1 Mo2 -102.8(8)
O6 Mo1 O1 Cr1 -1.9(9)
O6 Mo1 O1 C6 131(2)
O6 Mo1 O12 Mo2 94.0(14)
O6 Mo1 O11 Mo7 19.6(12)
O6 Cr1 O2 Mo6 -94.3(10)
O6 Cr1 O2 Mo7 -1.3(10)
O6 Cr1 O2 C2 133(2)
O6 Cr1 O1 Mo1 2.1(10)
O6 Cr1 O1 Mo2 94.6(10)
O6 Cr1 O1 C6 -133(2)
O6 Cr1 O3 Mo4 -123(28)
O6 Cr1 O3 Mo5 145(28)
O6 Cr1 O3 C3 12(30)
O6 Cr1 O4 Mo4 -179.9(10)
O6 Cr1 O4 Mo6 83.7(11)
O6 Cr1 O5 Mo2 -84.7(11)
O6 Cr1 O5 Mo5 -179.8(9)
O6 Mo7 O2 Cr1 1.2(9)
O6 Mo7 O2 Mo6 102.7(8)
O6 Mo7 O2 C2 -129(2)
O6 Mo7 O11 Mo1 -19.8(12)
O6 Mo7 O10 Mo6 -91.0(15)
O21 Mo7 O2 Cr1 170.7(12)
O21 Mo7 O2 Mo6 -87.8(11)
O21 Mo7 O2 C2 40(2)
O21 Mo7 O11 Mo1 178.3(16)
O21 Mo7 O6 Mo1 72(3)
O21 Mo7 O6 Cr1 -31(3)
O21 Mo7 O10 Mo6 67.7(18)
O19 Mo6 O2 Cr1 28(4)
O19 Mo6 O2 Mo7 -74(4)
O19 Mo6 O2 C2 158(4)
O19 Mo6 O4 Cr1 -169.5(13)
O19 Mo6 O4 Mo4 86.7(12)
O19 Mo6 O10 Mo7 -177.0(16)
O19 Mo6 O9 Mo4 -68.3(18)
O14 Mo2 O1 Mo1 73(4)
O14 Mo2 O1 Cr1 -29(4)
O14 Mo2 O1 C6 -160(4)
O14 Mo2 O12 Mo1 172.1(14)
O14 Mo2 O5 Cr1 170.7(13)
O14 Mo2 O5 Mo5 -86.0(12)
O14 Mo2 O7 Mo5 70.0(16)
O5 Mo2 O1 Mo1 103.0(9)
O5 Mo2 O1 Cr1 0.9(9)
O5 Mo2 O1 C6 -130(2)
O5 Mo2 O12 Mo1 -94.3(14)
O5 Mo2 O7 Mo5 -21.1(12)
O5 Cr1 O2 Mo6 145(37)
O5 Cr1 O2 Mo7 -122(37)
O5 Cr1 O2 C2 12(38)
O5 Cr1 O1 Mo1 -93.5(10)
O5 Cr1 O1 Mo2 -1.0(10)
O5 Cr1 O1 C6 131(2)
O5 Cr1 O3 Mo4 93.8(10)
O5 Cr1 O3 Mo5 1.2(9)
O5 Cr1 O3 C3 -131(2)
O5 Cr1 O4 Mo4 -84.0(11)
O5 Cr1 O4 Mo6 179.7(10)
O5 Cr1 O6 Mo1 84.0(10)
O5 Cr1 O6 Mo7 179.7(9)
O5 Mo5 O3 Cr1 -1.1(9)
O5 Mo5 O3 Mo4 -102.1(9)
O5 Mo5 O3 C3 129(2)
O5 Mo5 O7 Mo2 21.2(12)
O5 Mo5 O8 Mo4 92.6(15)
O15 Mo5 O3 Cr1 29(4)
O15 Mo5 O3 Mo4 -72(4)
O15 Mo5 O3 C3 158(4)
O15 Mo5 O5 Mo2 85.9(12)
O15 Mo5 O5 Cr1 -170.8(12)
O15 Mo5 O7 Mo2 -70.4(18)
O15 Mo5 O8 Mo4 -173.4(17)
O17 Mo4 O3 Cr1 170.5(12)
O17 Mo4 O3 Mo5 -88.6(11)
O17 Mo4 O3 C3 39(2)
O17 Mo4 O4 Cr1 -33(3)
O17 Mo4 O4 Mo6 71(3)
O17 Mo4 O8 Mo5 64.6(17)
O17 Mo4 O9 Mo6 177.7(15)
O10 Mo6 O2 Cr1 88.5(12)
O10 Mo6 O2 Mo7 -13.3(9)
O10 Mo6 O2 C2 -142(2)
O10 Mo6 O4 Cr1 -70.6(12)
O10 Mo6 O4 Mo4 -174.3(10)
O10 Mo6 O9 Mo4 61(3)
O10 Mo7 O2 Cr1 -88.4(12)
O10 Mo7 O2 Mo6 13.1(9)
O10 Mo7 O2 C2 141(2)
O10 Mo7 O11 Mo1 -59(3)
O10 Mo7 O6 Mo1 174.1(11)
O10 Mo7 O6 Cr1 71.1(11)
O7 Mo2 O1 Mo1 176.1(9)
O7 Mo2 O1 Cr1 74.0(10)
O7 Mo2 O1 C6 -57(2)
O7 Mo2 O12 Mo1 -58(2)
O7 Mo2 O5 Cr1 -88.2(12)
O7 Mo2 O5 Mo5 15.1(8)
O7 Mo5 O3 Cr1 -74.2(11)
O7 Mo5 O3 Mo4 -175.1(10)
O7 Mo5 O3 C3 55(2)
O7 Mo5 O5 Mo2 -15.1(8)
O7 Mo5 O5 Cr1 88.2(11)
O7 Mo5 O8 Mo4 57(3)
O8 Mo4 O3 Cr1 -86.8(12)
O8 Mo4 O3 Mo5 14.2(9)
O8 Mo4 O3 C3 142(3)
O8 Mo4 O4 Cr1 71.2(11)
O8 Mo4 O4 Mo6 175.3(10)
O8 Mo4 O9 Mo6 -60(3)
O8 Mo5 O3 Cr1 86.8(11)
O8 Mo5 O3 Mo4 -14.2(9)
O8 Mo5 O3 C3 -144(2)
O8 Mo5 O5 Mo2 -175.0(10)
O8 Mo5 O5 Cr1 -71.7(11)
O8 Mo5 O7 Mo2 59(2)
O9 Mo4 O3 Cr1 74.9(11)
O9 Mo4 O3 Mo5 175.9(11)
O9 Mo4 O3 C3 -56(2)
O9 Mo4 O4 Cr1 -88.9(12)
O9 Mo4 O4 Mo6 15.2(10)
O9 Mo4 O8 Mo5 -56(3)
O9 Mo6 O2 Cr1 -73.7(11)
O9 Mo6 O2 Mo7 -175.5(10)
O9 Mo6 O2 C2 56(2)
O9 Mo6 O4 Cr1 88.6(12)
O9 Mo6 O4 Mo4 -15.2(9)
O9 Mo6 O10 Mo7 53(3)
O16 Mo5 O3 Cr1 -171.7(12)
O16 Mo5 O3 Mo4 87.3(11)
O16 Mo5 O3 C3 -42(2)
O16 Mo5 O5 Mo2 -76(3)
O16 Mo5 O5 Cr1 27(3)
O16 Mo5 O7 Mo2 -177.9(15)
O16 Mo5 O8 Mo4 -65.6(17)
O20 Mo6 O2 Cr1 -169.6(13)
O20 Mo6 O2 Mo7 88.6(12)
O20 Mo6 O2 C2 -40(2)
O20 Mo6 O4 Cr1 35(3)
O20 Mo6 O4 Mo4 -69(3)
O20 Mo6 O10 Mo7 -68.3(18)
O20 Mo6 O9 Mo4 -176.3(16)
C3 C1 C2 O2 62(4)
C3 C1 C6 O1 -64(4)
N2 C26 C27 C28 171(4)
N2 C22 C23 C24 -165(4)
N2 C34 C35 C36 178(4)
C2 C1 C6 O1 62(4)
C6 C1 C2 O2 -63(4)
C32 C31 C30 N2 177(4)
C26 N2 C30 C31 177(4)
C26 N2 C22 C23 61(5)
C26 N2 C34 C35 -62(5)
C26 C27 C28 C29B 57(8)
C30 N2 C26 C27 178(3)
C30 N2 C22 C23 -58(5)
C30 N2 C34 C35 59(5)
C30 C31 C32 C33 -76(5)
N1 C7 C9 C8 -168(4)
N1 C14 C15 C16 173(4)
N1 C18 C19 C20 175(4)
C22 N2 C26 C27 57(4)
C22 N2 C30 C31 -62(4)
C22 N2 C34 C35 179(4)
C22 C23 C24 C25 178(6)
C34 N2 C26 C27 -59(4)
C34 N2 C30 C31 53(5)
C34 N2 C22 C23 -178(4)
C34 C35 C36 C37B 76(6)
C7 N1 C14 C15 173(4)
C7 N1 C18 C19 -63(5)
C7 N1 C10 C11 54(5)
C14 N1 C7 C9 179(4)
C14 N1 C18 C19 55(5)
C14 N1 C10 C11 -65(4)
N3 C42 C43 C44B 176(6)
N3 C46 C47 C48 179(4)
N3 C50 C51 C52B -169(6)
C18 N1 C7 C9 -60(5)
C18 N1 C14 C15 53(5)
C18 N1 C10 C11 174(4)
C18 C19 C20 C21 -55(6)
C10 N1 C7 C9 58(5)
C10 N1 C14 C15 -65(5)
C10 N1 C18 C19 175(4)
C10 C11 C17 C13 62(5)
C12 C8 C9 C7 74(5)
C42 N3 C38 C39 179(5)
C42 N3 C46 C47 54(6)
C42 N3 C50 C51 -65(7)
C42 C43 C44B C45B -171(7)
C38 N3 C42 C43 -178(5)
C38 N3 C46 C47 -61(6)
C38 N3 C50 C51 56(7)
C38 C39 C40 C41B -157(8)
C38 C39 C40 C41A 176(6)
C17 C11 C10 N1 -176(4)
C46 N3 C42 C43 64(6)
C46 N3 C38 C39 -63(5)
C46 N3 C50 C51 175(5)
C46 C47 C48 C49 -49(9)
C50 N3 C42 C43 -54(7)
C50 N3 C38 C39 54(6)
C50 N3 C46 C47 178(5)
C50 C51 C52B C53A 71(8)
C1A C16 C15 C14 178(5)
C40 C39 C38 N3 -145(5)
C55 C54B N4 C58B 61(8)
C55 C54B N4 C66B 178(6)
C55 C54B N4 C62A -56(7)
C56 C55 C54B N4 -177(6)
C58B N4 C66B C67B -60(10)
C58B N4 C62A C63 175(8)
C59 C58B N4 C54B 55(9)
C59 C58B N4 C66B -61(8)
C59 C58B N4 C62A 176(7)
C54B C55 C56 C57 -173(7)
C54B N4 C66B C67B 180(8)
C54B N4 C62A C63 -63(9)
N4 C58B C59 C60B 179(7)
N4 C66B C67B C68 -170(10)
C61B C60B C59 C58B 52(11)
C66B N4 C62A C63 58(10)
C64 C63 C62A N4 168(8)
C69 C68 C67B C66B -82(13)
C65 C64 C63 C62A 174(8)
C62A N4 C66B C67B 56(10)
